data_7054098
loop_
_publ_author_name
'Zhang, Wenjuan'
'Liu, Shaofeng'
'Sun, Wen-Hua'
'Hao, Xiang'
'Redshaw, Carl'

_publ_section_title
;
 Trimetallic yttrium N-(2-methylquinolin-8-yl)benzamides: synthesis,
 structure and use in ring-opening polymerization (ROP) of \e-caprolactone
;
_journal_issue 11
_journal_name_full 'New Journal of Chemistry'
_journal_page_first 2392
_journal_paper_doi 10.1039/c2nj40711f
_journal_volume 36
_journal_year 2012
_chemical_formula_moiety 'C119 H91 Cl2 N14 O7 Y3'
_chemical_formula_sum 'C119 H91 Cl2 N14 O7 Y3'
_chemical_formula_weight 2166.69
_chemical_name_systematic
;
?
;
_space_group_IT_number 14
_symmetry_cell_setting monoclinic
_symmetry_space_group_name_Hall '-P 2ybc'
_symmetry_space_group_name_H-M 'P 1 21/c 1'
_atom_sites_solution_hydrogens geom
_atom_sites_solution_primary direct
_atom_sites_solution_secondary difmap
_audit_creation_method SHELXL-97
_cell_angle_alpha 90.00
_cell_angle_beta 93.55(3)
_cell_angle_gamma 90.00
_cell_formula_units_Z 4
_cell_length_a 17.022(3)
_cell_length_b 27.254(6)
_cell_length_c 26.995(5)
_cell_measurement_reflns_used 29603
_cell_measurement_temperature 173(2)
_cell_measurement_theta_max 26.3708
_cell_measurement_theta_min 0.7471
_cell_volume 12499(4)
_computing_cell_refinement 'CrystalClear (Rigaku Inc., 2007)'
_computing_data_collection 'CrystalClear (Rigaku Inc., 2007)'
_computing_data_reduction 'CrystalClear (Rigaku Inc., 2007)'
_computing_molecular_graphics 'XP in Siemens SHELXTL (Sheldrick, 1994)'
_computing_publication_material 'SHELX97 (Sheldrick, 1997)'
_computing_structure_refinement 'SHELXL-97 (Sheldrick, 1997)'
_computing_structure_solution 'SHELXS-97 (Sheldrick, 1990)'
_diffrn_ambient_temperature 173(2)
_diffrn_measured_fraction_theta_full 0.997
_diffrn_measured_fraction_theta_max 0.997
_diffrn_measurement_device_type 'Saturn724+ CCD'
_diffrn_measurement_method '\w scans at fixed \c = 45\%'
_diffrn_radiation_monochromator graphite
_diffrn_radiation_source 'fine-focus sealed tube'
_diffrn_radiation_type MoK\a
_diffrn_radiation_wavelength 0.71073
_diffrn_reflns_av_R_equivalents 0.1270
_diffrn_reflns_av_sigmaI/netI 0.1102
_diffrn_reflns_limit_h_max 21
_diffrn_reflns_limit_h_min -20
_diffrn_reflns_limit_k_max 34
_diffrn_reflns_limit_k_min -34
_diffrn_reflns_limit_l_max 33
_diffrn_reflns_limit_l_min -33
_diffrn_reflns_number 131160
_diffrn_reflns_theta_full 26.35
_diffrn_reflns_theta_max 26.35
_diffrn_reflns_theta_min 1.06
_diffrn_standards_decay_% none
_diffrn_standards_interval_count none
_diffrn_standards_interval_time none
_diffrn_standards_number none
_exptl_absorpt_coefficient_mu 1.478
_exptl_absorpt_correction_T_max 0.9298
_exptl_absorpt_correction_T_min 0.7565
_exptl_absorpt_correction_type numerical
_exptl_absorpt_process_details 'CrystalClear (Rigaku Inc., 2007)'
_exptl_crystal_colour yellow
_exptl_crystal_density_diffrn 1.151
_exptl_crystal_density_method 'not measured'
_exptl_crystal_description plate
_exptl_crystal_F_000 4440
_exptl_crystal_size_max 0.20
_exptl_crystal_size_mid 0.20
_exptl_crystal_size_min 0.05
_platon_squeeze_details
;
;
_refine_diff_density_max 0.764
_refine_diff_density_min -1.107
_refine_diff_density_rms 0.164
_refine_ls_extinction_method none
_refine_ls_goodness_of_fit_ref 1.138
_refine_ls_hydrogen_treatment constr
_refine_ls_matrix_type full
_refine_ls_number_parameters 1313
_refine_ls_number_reflns 25409
_refine_ls_number_restraints 0
_refine_ls_restrained_S_all 1.138
_refine_ls_R_factor_all 0.1553
_refine_ls_R_factor_gt 0.1144
_refine_ls_shift/su_max 0.099
_refine_ls_shift/su_mean 0.001
_refine_ls_structure_factor_coef Fsqd
_refine_ls_weighting_details 'calc w=1/[\s^2^(Fo^2^)+(0.1281P)^2^+35.4759P] where P=(Fo^2^+2Fc^2^)/3'
_refine_ls_weighting_scheme calc
_refine_ls_wR_factor_gt 0.2674
_refine_ls_wR_factor_ref 0.2917
_reflns_number_gt 18723
_reflns_number_total 25409
_reflns_threshold_expression >2sigma(I)
_cod_data_source_file c2nj40711f.txt
_cod_data_source_block 1
_cod_depositor_comments
;
The following automatic conversions were performed:

'_symmetry_cell_setting' value 'Monoclinic' changed to 'monoclinic'
according to
/usr/data/users/saulius/automatic-downloads/retrospective/RSC/lib/dictionaries/cif_core.dic
dictionary named 'cif_core.dic' version 2.4.2 from
2011-04-26.

'_exptl_absorpt_correction_type' value 'Numerical'
changed to 'numerical' according to
/usr/data/users/saulius/automatic-downloads/retrospective/RSC/lib/dictionaries/cif_core.dic
dictionary named 'cif_core.dic' version 2.4.2 from 2011-04-26.

Automatic conversion script
Id: cif_fix_values 2281 2013-09-26 08:29:07Z andrius 
;
_cod_original_cell_volume 12500(4)
_cod_original_sg_symbol_H-M P2(1)/c
_cod_database_code 7054098

loop_
_symmetry_equiv_pos_as_xyz
'x, y, z'
'-x, y+1/2, -z+1/2'
'-x, -y, -z'
'x, -y-1/2, z-1/2'

loop_
_atom_site_label
_atom_site_type_symbol
_atom_site_fract_x
_atom_site_fract_y
_atom_site_fract_z
_atom_site_U_iso_or_equiv
_atom_site_adp_type
_atom_site_occupancy
_atom_site_symmetry_multiplicity
_atom_site_calc_flag
_atom_site_refinement_flags
Y1 Y 0.18284(4) 0.60541(2) 0.19911(2) 0.02437(17) Uani 1 1 d .
Cl1 Cl 0.09935(16) 0.62490(10) 0.39106(9) 0.0578(6) Uani 1 1 d .
O1 O 0.0954(3) 0.54924(17) 0.22550(18) 0.0288(11) Uani 1 1 d .
O1E O 0.1008(3) 0.62518(18) 0.13251(18) 0.0295(11) Uani 1 1 d .
O1F O 0.2361(3) 0.67812(17) 0.17096(17) 0.0267(11) Uani 1 1 d .
N1D N 0.2535(4) 0.6106(2) -0.0005(2) 0.0375(16) Uani 1 1 d .
O1A O 0.1010(3) 0.65620(18) 0.23943(19) 0.0314(12) Uani 1 1 d .
O1D O 0.4018(3) 0.68926(19) 0.11367(18) 0.0317(12) Uani 1 1 d .
O1B O 0.2736(3) 0.59552(18) 0.12424(19) 0.0327(12) Uani 1 1 d .
N1E N 0.2283(4) 0.7258(2) 0.0151(2) 0.0315(14) Uani 1 1 d .
N1F N 0.1526(4) 0.8161(2) 0.0696(2) 0.0287(13) Uani 1 1 d .
O1C O 0.2057(3) 0.5944(2) 0.2913(2) 0.0373(13) Uani 1 1 d .
N1B N 0.2143(4) 0.4543(2) 0.0910(3) 0.0396(16) Uani 1 1 d .
N1A N -0.0534(4) 0.5625(2) 0.3469(2) 0.0388(16) Uani 1 1 d .
N1 N -0.1363(4) 0.5092(2) 0.2148(3) 0.0403(16) Uani 1 1 d .
N1C N 0.3961(4) 0.5240(3) 0.2961(3) 0.0425(17) Uani 1 1 d .
C1A C -0.0133(6) 0.5125(3) 0.4186(3) 0.053(2) Uani 1 1 d .
H1A1 H 0.0378 0.5153 0.4039 0.079 Uiso 1 1 calc R
H1A2 H -0.0248 0.4779 0.4246 0.079 Uiso 1 1 calc R
H1A3 H -0.0117 0.5305 0.4501 0.079 Uiso 1 1 calc R
C1D C 0.1393(5) 0.5613(3) 0.0181(3) 0.044(2) Uani 1 1 d .
H1D1 H 0.1686 0.5546 0.0498 0.065 Uiso 1 1 calc R
H1D2 H 0.1170 0.5307 0.0045 0.065 Uiso 1 1 calc R
H1D3 H 0.0967 0.5846 0.0235 0.065 Uiso 1 1 calc R
C1F C 0.0379(6) 0.8318(3) 0.0137(4) 0.052(2) Uani 1 1 d .
H1F1 H 0.0325 0.7961 0.0150 0.078 Uiso 1 1 calc R
H1F2 H 0.0324 0.8428 -0.0209 0.078 Uiso 1 1 calc R
H1F3 H -0.0032 0.8471 0.0325 0.078 Uiso 1 1 calc R
C1E C 0.3536(5) 0.7715(3) 0.0181(3) 0.044(2) Uani 1 1 d .
H1E1 H 0.3575 0.7588 0.0521 0.066 Uiso 1 1 calc R
H1E2 H 0.3590 0.8073 0.0188 0.066 Uiso 1 1 calc R
H1E3 H 0.3956 0.7573 -0.0006 0.066 Uiso 1 1 calc R
C1 C -0.2177(6) 0.5470(4) 0.1520(4) 0.056(2) Uani 1 1 d .
H1A H -0.1661 0.5580 0.1422 0.084 Uiso 1 1 calc R
H1B H -0.2484 0.5754 0.1619 0.084 Uiso 1 1 calc R
H1C H -0.2457 0.5305 0.1239 0.084 Uiso 1 1 calc R
C1B C 0.1910(6) 0.4349(4) 0.0033(4) 0.064(3) Uani 1 1 d .
H1B1 H 0.2308 0.4591 -0.0049 0.096 Uiso 1 1 calc R
H1B2 H 0.1386 0.4497 -0.0010 0.096 Uiso 1 1 calc R
H1B3 H 0.1939 0.4065 -0.0188 0.096 Uiso 1 1 calc R
C1C C 0.3912(7) 0.4558(4) 0.3538(5) 0.073(3) Uani 1 1 d .
H1C1 H 0.4189 0.4545 0.3867 0.110 Uiso 1 1 calc R
H1C2 H 0.3889 0.4228 0.3394 0.110 Uiso 1 1 calc R
H1C3 H 0.3376 0.4681 0.3569 0.110 Uiso 1 1 calc R
Y2 Y 0.08672(4) 0.56691(3) 0.31471(3) 0.03049(19) Uani 1 1 d .
Cl2 Cl 0.16089(14) 0.49068(8) 0.35434(8) 0.0500(5) Uani 1 1 d .
N2F N 0.2427(3) 0.7476(2) 0.1292(2) 0.0275(13) Uani 1 1 d .
N2 N 0.0151(4) 0.5047(2) 0.2664(2) 0.0345(15) Uani 1 1 d .
N2C N 0.3096(3) 0.5985(2) 0.2478(2) 0.0271(13) Uani 1 1 d .
N2E N 0.1266(4) 0.6672(2) 0.0643(2) 0.0283(13) Uani 1 1 d .
N2B N 0.2344(4) 0.5298(2) 0.1641(2) 0.0289(13) Uani 1 1 d .
N2A N -0.0030(4) 0.6224(2) 0.2733(2) 0.0298(14) Uani 1 1 d .
N2D N 0.3739(4) 0.6600(2) 0.0384(2) 0.0283(13) Uani 1 1 d .
C2D C 0.1936(5) 0.5829(3) -0.0175(3) 0.0360(18) Uani 1 1 d .
C2E C 0.2757(5) 0.7581(3) -0.0063(3) 0.0359(18) Uani 1 1 d .
C2 C -0.2073(5) 0.5132(3) 0.1931(3) 0.044(2) Uani 1 1 d .
C2C C 0.4351(6) 0.4900(4) 0.3203(4) 0.058(3) Uani 1 1 d .
C2F C 0.1175(5) 0.8464(3) 0.0362(3) 0.0404(19) Uani 1 1 d .
C2A C -0.0763(5) 0.5338(3) 0.3836(3) 0.0392(19) Uani 1 1 d .
C2B C 0.2061(5) 0.4185(4) 0.0569(4) 0.050(2) Uani 1 1 d .
Y3 Y 0.26528(4) 0.66754(2) 0.08507(2) 0.02617(18) Uani 1 1 d .
C3E C 0.2537(6) 0.7797(3) -0.0535(3) 0.043(2) Uani 1 1 d .
H3EA H 0.2893 0.8009 -0.0688 0.052 Uiso 1 1 calc R
C3B C 0.2070(6) 0.3674(3) 0.0701(5) 0.062(3) Uani 1 1 d .
H3BA H 0.2022 0.3429 0.0450 0.075 Uiso 1 1 calc R
C3A C -0.1556(6) 0.5240(4) 0.3892(4) 0.058(3) Uani 1 1 d .
H3AA H -0.1705 0.5019 0.4142 0.070 Uiso 1 1 calc R
C3D C 0.1855(5) 0.5701(3) -0.0681(3) 0.048(2) Uani 1 1 d .
H3DA H 0.1428 0.5497 -0.0794 0.058 Uiso 1 1 calc R
C3F C 0.1505(6) 0.8936(4) 0.0239(3) 0.052(2) Uani 1 1 d .
H3FA H 0.1232 0.9146 0.0006 0.062 Uiso 1 1 calc R
C3 C -0.2718(5) 0.4853(4) 0.2083(4) 0.050(2) Uani 1 1 d .
H3A H -0.3228 0.4896 0.1925 0.060 Uiso 1 1 calc R
C3C C 0.5171(6) 0.4826(4) 0.3177(4) 0.062(3) Uani 1 1 d .
H3CA H 0.5434 0.4581 0.3376 0.074 Uiso 1 1 calc R
C4F C 0.2192(6) 0.9072(3) 0.0456(3) 0.045(2) Uani 1 1 d .
H4FA H 0.2407 0.9382 0.0379 0.054 Uiso 1 1 calc R
C4D C 0.2372(6) 0.5861(4) -0.1016(3) 0.051(2) Uani 1 1 d .
H4DA H 0.2286 0.5788 -0.1359 0.061 Uiso 1 1 calc R
C4E C 0.1809(6) 0.7700(3) -0.0768(3) 0.047(2) Uani 1 1 d .
H4EA H 0.1654 0.7851 -0.1076 0.057 Uiso 1 1 calc R
C4A C -0.2107(6) 0.5458(4) 0.3594(4) 0.054(2) Uani 1 1 d .
H4AA H -0.2646 0.5394 0.3638 0.064 Uiso 1 1 calc R
C4C C 0.5580(6) 0.5105(4) 0.2866(4) 0.065(3) Uani 1 1 d .
H4CA H 0.6127 0.5054 0.2838 0.078 Uiso 1 1 calc R
C4 C -0.2600(6) 0.4530(3) 0.2450(4) 0.050(2) Uani 1 1 d .
H4A H -0.3031 0.4339 0.2547 0.060 Uiso 1 1 calc R
C4B C 0.2146(6) 0.3546(4) 0.1181(5) 0.066(3) Uani 1 1 d .
H4BA H 0.2152 0.3209 0.1271 0.079 Uiso 1 1 calc R
C5F C 0.2619(5) 0.8752(3) 0.0809(3) 0.0375(19) Uani 1 1 d .
C5 C -0.1857(5) 0.4462(3) 0.2698(3) 0.043(2) Uani 1 1 d .
C5A C -0.1906(5) 0.5777(3) 0.3218(3) 0.044(2) Uani 1 1 d .
C5B C 0.2220(5) 0.3930(3) 0.1570(4) 0.047(2) Uani 1 1 d .
C5E C 0.1293(5) 0.7369(3) -0.0539(3) 0.0377(19) Uani 1 1 d .
C5C C 0.5159(5) 0.5490(4) 0.2574(3) 0.045(2) Uani 1 1 d .
C5D C 0.3025(5) 0.6132(3) -0.0842(3) 0.0393(19) Uani 1 1 d .
C6F C 0.3333(5) 0.8889(3) 0.1058(3) 0.045(2) Uani 1 1 d .
H6FA H 0.3548 0.9204 0.1003 0.054 Uiso 1 1 calc R
C6A C -0.2477(6) 0.6041(4) 0.2901(4) 0.056(3) Uani 1 1 d .
H6AA H -0.3024 0.5992 0.2934 0.067 Uiso 1 1 calc R
C6C C 0.5519(6) 0.5795(4) 0.2237(4) 0.056(3) Uani 1 1 d .
H6CA H 0.6062 0.5759 0.2182 0.067 Uiso 1 1 calc R
C6E C 0.0550(5) 0.7265(3) -0.0757(3) 0.042(2) Uani 1 1 d .
H6EA H 0.0394 0.7403 -0.1071 0.051 Uiso 1 1 calc R
C6 C -0.1665(6) 0.4121(3) 0.3097(3) 0.050(2) Uani 1 1 d .
H6A H -0.2071 0.3920 0.3214 0.060 Uiso 1 1 calc R
C6B C 0.2287(6) 0.3802(3) 0.2077(4) 0.053(2) Uani 1 1 d .
H6BA H 0.2288 0.3469 0.2182 0.064 Uiso 1 1 calc R
C6D C 0.3632(6) 0.6295(4) -0.1147(3) 0.055(3) Uani 1 1 d .
H6DA H 0.3594 0.6225 -0.1492 0.067 Uiso 1 1 calc R
C7B C 0.2349(5) 0.4172(3) 0.2406(3) 0.042(2) Uani 1 1 d .
H7BA H 0.2380 0.4095 0.2750 0.051 Uiso 1 1 calc R
C7 C -0.0959(6) 0.4079(4) 0.3302(4) 0.054(2) Uani 1 1 d .
H7A H -0.0859 0.3851 0.3565 0.064 Uiso 1 1 calc R
C7E C 0.0047(5) 0.6970(3) -0.0530(3) 0.042(2) Uani 1 1 d .
H7EA H -0.0456 0.6899 -0.0685 0.051 Uiso 1 1 calc R
C7F C 0.3717(5) 0.8574(3) 0.1375(3) 0.047(2) Uani 1 1 d .
H7FA H 0.4207 0.8667 0.1536 0.056 Uiso 1 1 calc R
C7D C 0.4265(6) 0.6549(4) -0.0946(3) 0.053(2) Uani 1 1 d .
H7DA H 0.4659 0.6659 -0.1155 0.064 Uiso 1 1 calc R
C7A C -0.2233(5) 0.6353(4) 0.2563(4) 0.049(2) Uani 1 1 d .
H7AA H -0.2610 0.6531 0.2361 0.059 Uiso 1 1 calc R
C7C C 0.5082(5) 0.6139(3) 0.1993(3) 0.045(2) Uani 1 1 d .
H7CA H 0.5320 0.6344 0.1759 0.054 Uiso 1 1 calc R
C8B C 0.2371(5) 0.4675(3) 0.2262(3) 0.0369(18) Uani 1 1 d .
H8BA H 0.2406 0.4927 0.2506 0.044 Uiso 1 1 calc R
C8F C 0.3399(5) 0.8109(3) 0.1469(3) 0.042(2) Uani 1 1 d .
H8FA H 0.3675 0.7892 0.1693 0.051 Uiso 1 1 calc R
C8A C -0.1427(5) 0.6422(3) 0.2500(3) 0.045(2) Uani 1 1 d .
H8AA H -0.1275 0.6635 0.2244 0.055 Uiso 1 1 calc R
C8 C -0.0334(5) 0.4369(3) 0.3139(3) 0.0400(19) Uani 1 1 d .
H8A H 0.0182 0.4327 0.3287 0.048 Uiso 1 1 calc R
C8D C 0.4340(5) 0.6651(3) -0.0431(3) 0.0406(19) Uani 1 1 d .
H8DA H 0.4783 0.6829 -0.0296 0.049 Uiso 1 1 calc R
C8C C 0.4283(5) 0.6203(3) 0.2075(3) 0.045(2) Uani 1 1 d .
H8CA H 0.3994 0.6449 0.1893 0.054 Uiso 1 1 calc R
C8E C 0.0274(5) 0.6764(3) -0.0053(3) 0.0359(18) Uani 1 1 d .
H8EA H -0.0074 0.6548 0.0101 0.043 Uiso 1 1 calc R
C9A C -0.0852(5) 0.6193(3) 0.2796(3) 0.0321(17) Uani 1 1 d .
C9B C 0.2341(5) 0.4790(3) 0.1774(3) 0.0384(19) Uani 1 1 d .
C9E C 0.0982(5) 0.6875(3) 0.0182(3) 0.0321(17) Uani 1 1 d .
C9C C 0.3907(4) 0.5928(3) 0.2403(3) 0.0301(16) Uani 1 1 d .
C9 C -0.0465(5) 0.4710(3) 0.2769(3) 0.0361(18) Uani 1 1 d .
C9D C 0.3772(5) 0.6493(3) -0.0126(3) 0.0334(17) Uani 1 1 d .
C9F C 0.2695(5) 0.7969(3) 0.1241(3) 0.0322(17) Uani 1 1 d .
C10E C 0.1534(4) 0.7170(3) -0.0073(3) 0.0302(16) Uani 1 1 d .
C10A C -0.1080(5) 0.5869(3) 0.3172(3) 0.0338(18) Uani 1 1 d .
C10 C -0.1215(5) 0.4750(3) 0.2536(3) 0.0313(17) Uani 1 1 d .
C10C C 0.4342(5) 0.5545(3) 0.2652(3) 0.0400(19) Uani 1 1 d .
C10F C 0.2263(5) 0.8294(3) 0.0907(3) 0.0363(18) Uani 1 1 d .
C10B C 0.2231(4) 0.4411(3) 0.1401(3) 0.0334(18) Uani 1 1 d .
C10D C 0.3119(4) 0.6244(3) -0.0326(3) 0.0290(16) Uani 1 1 d .
C11D C 0.4275(5) 0.6718(3) 0.0732(3) 0.0308(16) Uani 1 1 d .
C11 C 0.0438(4) 0.5134(2) 0.2245(2) 0.0238(14) Uani 1 1 d .
C11F C 0.2379(5) 0.7263(3) 0.1714(3) 0.0296(16) Uani 1 1 d .
C11B C 0.2831(5) 0.5481(3) 0.1353(3) 0.0327(17) Uani 1 1 d .
C11C C 0.2809(5) 0.5993(3) 0.2912(3) 0.0347(18) Uani 1 1 d .
C11E C 0.0790(4) 0.6569(2) 0.0992(2) 0.0227(14) Uani 1 1 d .
C11A C 0.0330(4) 0.6616(3) 0.2563(3) 0.0292(16) Uani 1 1 d .
C12F C 0.2328(5) 0.7512(3) 0.2212(3) 0.0334(17) Uani 1 1 d .
C12A C -0.0001(4) 0.7125(3) 0.2601(3) 0.0287(16) Uani 1 1 d .
C12 C 0.0318(4) 0.4846(3) 0.1782(2) 0.0258(15) Uani 1 1 d .
C12C C 0.3269(5) 0.6102(3) 0.3397(3) 0.0327(17) Uani 1 1 d .
C12B C 0.3505(4) 0.5219(3) 0.1135(3) 0.0288(16) Uani 1 1 d .
C12D C 0.5149(5) 0.6640(3) 0.0710(3) 0.0405(19) Uani 1 1 d .
C12E C 0.0022(4) 0.6808(3) 0.1035(3) 0.0301(16) Uani 1 1 d .
C13E C -0.0042(5) 0.7322(3) 0.0952(3) 0.0407(19) Uani 1 1 d .
H13A H 0.0402 0.7507 0.0864 0.049 Uiso 1 1 calc R
C13B C 0.4031(5) 0.4939(3) 0.1451(3) 0.0375(18) Uani 1 1 d .
H13B H 0.3960 0.4921 0.1797 0.045 Uiso 1 1 calc R
C13 C 0.0205(5) 0.4344(3) 0.1806(3) 0.0349(18) Uani 1 1 d .
H13C H 0.0190 0.4189 0.2120 0.042 Uiso 1 1 calc R
C13F C 0.2689(5) 0.7288(3) 0.2619(3) 0.0367(19) Uani 1 1 d .
H13D H 0.2961 0.6987 0.2585 0.044 Uiso 1 1 calc R
C13A C -0.0367(5) 0.7282(3) 0.3013(3) 0.045(2) Uani 1 1 d .
H13E H -0.0421 0.7065 0.3284 0.054 Uiso 1 1 calc R
C13D C 0.5444(6) 0.6227(3) 0.0490(4) 0.052(2) Uani 1 1 d .
H13F H 0.5094 0.5982 0.0358 0.063 Uiso 1 1 calc R
C13C C 0.3919(5) 0.6427(3) 0.3407(3) 0.043(2) Uani 1 1 d .
H13G H 0.4061 0.6580 0.3109 0.051 Uiso 1 1 calc R
C14E C -0.0751(5) 0.7547(3) 0.1000(3) 0.042(2) Uani 1 1 d .
H14A H -0.0805 0.7889 0.0939 0.051 Uiso 1 1 calc R
C14F C 0.2652(6) 0.7507(3) 0.3087(3) 0.046(2) Uani 1 1 d .
H14B H 0.2929 0.7368 0.3370 0.056 Uiso 1 1 calc R
C14A C -0.0660(5) 0.7759(3) 0.3032(3) 0.047(2) Uani 1 1 d .
H14C H -0.0916 0.7864 0.3316 0.056 Uiso 1 1 calc R
C14 C 0.0114(5) 0.4063(3) 0.1373(3) 0.0357(18) Uani 1 1 d .
H14D H 0.0040 0.3718 0.1392 0.043 Uiso 1 1 calc R
C14C C 0.4347(5) 0.6522(4) 0.3849(4) 0.049(2) Uani 1 1 d .
H14E H 0.4779 0.6743 0.3856 0.059 Uiso 1 1 calc R
C14D C 0.6238(6) 0.6170(5) 0.0464(5) 0.075(3) Uani 1 1 d .
H14F H 0.6441 0.5894 0.0299 0.090 Uiso 1 1 calc R
C14B C 0.4645(6) 0.4695(4) 0.1252(4) 0.053(2) Uani 1 1 d .
H14G H 0.5002 0.4512 0.1465 0.064 Uiso 1 1 calc R
C15 C 0.0133(5) 0.4286(3) 0.0928(3) 0.045(2) Uani 1 1 d .
H15A H 0.0083 0.4095 0.0634 0.054 Uiso 1 1 calc R
C15F C 0.2206(6) 0.7930(3) 0.3133(3) 0.047(2) Uani 1 1 d .
H15B H 0.2164 0.8072 0.3452 0.056 Uiso 1 1 calc R
C15C C 0.4144(6) 0.6295(4) 0.4278(4) 0.058(3) Uani 1 1 d .
H15C H 0.4450 0.6354 0.4579 0.069 Uiso 1 1 calc R
C15A C -0.0585(6) 0.8072(4) 0.2657(4) 0.057(3) Uani 1 1 d .
H15D H -0.0789 0.8395 0.2679 0.069 Uiso 1 1 calc R
C15B C 0.4753(5) 0.4708(3) 0.0757(4) 0.049(2) Uani 1 1 d .
H15E H 0.5174 0.4530 0.0629 0.059 Uiso 1 1 calc R
C15D C 0.6738(7) 0.6510(5) 0.0677(5) 0.082(4) Uani 1 1 d .
H15F H 0.7290 0.6466 0.0668 0.099 Uiso 1 1 calc R
C15E C -0.1400(5) 0.7273(4) 0.1141(3) 0.051(2) Uani 1 1 d .
H15G H -0.1892 0.7433 0.1166 0.061 Uiso 1 1 calc R
C16 C 0.0223(5) 0.4795(3) 0.0893(3) 0.0409(19) Uani 1 1 d .
H16A H 0.0218 0.4947 0.0576 0.049 Uiso 1 1 calc R
C16A C -0.0211(6) 0.7931(3) 0.2231(4) 0.051(2) Uani 1 1 d .
H16B H -0.0172 0.8149 0.1958 0.061 Uiso 1 1 calc R
C16E C -0.1341(5) 0.6774(3) 0.1243(3) 0.042(2) Uani 1 1 d .
H16C H -0.1783 0.6594 0.1343 0.050 Uiso 1 1 calc R
C16C C 0.3504(6) 0.5983(4) 0.4281(4) 0.058(3) Uani 1 1 d .
H16D H 0.3357 0.5840 0.4582 0.070 Uiso 1 1 calc R
C16B C 0.4245(6) 0.4982(4) 0.0436(3) 0.053(2) Uani 1 1 d .
H16E H 0.4318 0.4991 0.0090 0.063 Uiso 1 1 calc R
C16D C 0.6449(6) 0.6919(5) 0.0907(4) 0.068(3) Uani 1 1 d .
H16F H 0.6800 0.7155 0.1055 0.082 Uiso 1 1 calc R
C16F C 0.1824(6) 0.8146(3) 0.2726(3) 0.050(2) Uani 1 1 d .
H16G H 0.1515 0.8433 0.2763 0.060 Uiso 1 1 calc R
C17 C 0.0322(5) 0.5079(3) 0.1324(3) 0.0358(18) Uani 1 1 d .
H17A H 0.0390 0.5424 0.1304 0.043 Uiso 1 1 calc R
C17F C 0.1897(5) 0.7937(3) 0.2250(3) 0.044(2) Uani 1 1 d .
H17B H 0.1653 0.8087 0.1962 0.053 Uiso 1 1 calc R
C17A C 0.0105(5) 0.7450(3) 0.2225(3) 0.041(2) Uani 1 1 d .
H17C H 0.0399 0.7352 0.1954 0.049 Uiso 1 1 calc R
C17E C -0.0621(5) 0.6546(3) 0.1197(3) 0.0364(18) Uani 1 1 d .
H17D H -0.0563 0.6208 0.1277 0.044 Uiso 1 1 calc R
C17C C 0.3070(5) 0.5878(3) 0.3829(3) 0.042(2) Uani 1 1 d .
H17E H 0.2643 0.5654 0.3824 0.050 Uiso 1 1 calc R
C17B C 0.3619(5) 0.5248(3) 0.0636(3) 0.041(2) Uani 1 1 d .
H17F H 0.3281 0.5446 0.0426 0.049 Uiso 1 1 calc R
C17D C 0.5656(5) 0.6980(3) 0.0921(3) 0.049(2) Uani 1 1 d .
H17G H 0.5454 0.7261 0.1079 0.058 Uiso 1 1 calc R

loop_
_atom_site_aniso_label
_atom_site_aniso_U_11
_atom_site_aniso_U_22
_atom_site_aniso_U_33
_atom_site_aniso_U_23
_atom_site_aniso_U_13
_atom_site_aniso_U_12
Y1 0.0291(4) 0.0214(3) 0.0229(3) 0.0003(3) 0.0034(3) 0.0012(3)
Cl1 0.0710(16) 0.0597(15) 0.0432(13) -0.0124(11) 0.0078(12) -0.0109(12)
O1 0.033(3) 0.025(3) 0.029(3) 0.000(2) 0.001(2) -0.001(2)
O1E 0.024(3) 0.031(3) 0.033(3) 0.003(2) 0.000(2) -0.002(2)
O1F 0.033(3) 0.023(2) 0.025(3) -0.0021(19) 0.002(2) -0.001(2)
N1D 0.052(4) 0.035(4) 0.025(3) 0.002(3) 0.001(3) 0.004(3)
O1A 0.032(3) 0.029(3) 0.033(3) -0.005(2) 0.002(2) -0.001(2)
O1D 0.029(3) 0.038(3) 0.028(3) 0.002(2) 0.003(2) 0.001(2)
O1B 0.032(3) 0.030(3) 0.036(3) 0.002(2) -0.001(2) 0.001(2)
N1E 0.047(4) 0.023(3) 0.025(3) -0.003(2) 0.004(3) 0.004(3)
N1F 0.041(4) 0.026(3) 0.020(3) -0.003(2) 0.006(3) 0.002(3)
O1C 0.040(3) 0.038(3) 0.034(3) 0.003(2) 0.004(3) -0.006(2)
N1B 0.051(4) 0.029(3) 0.039(4) -0.007(3) 0.006(3) 0.004(3)
N1A 0.046(4) 0.037(4) 0.034(4) -0.007(3) 0.011(3) -0.004(3)
N1 0.047(4) 0.032(4) 0.043(4) -0.009(3) 0.012(3) -0.009(3)
N1C 0.047(4) 0.034(4) 0.046(4) 0.004(3) -0.001(3) 0.007(3)
C1A 0.070(7) 0.045(5) 0.044(5) 0.003(4) 0.008(5) -0.009(5)
C1D 0.042(5) 0.031(4) 0.057(6) -0.007(4) -0.005(4) -0.003(4)
C1F 0.056(6) 0.044(5) 0.056(6) 0.010(4) -0.004(5) 0.004(4)
C1E 0.047(5) 0.054(5) 0.032(4) 0.001(4) 0.008(4) -0.007(4)
C1 0.056(6) 0.055(6) 0.056(6) 0.011(5) 0.010(5) 0.005(5)
C1B 0.064(7) 0.057(6) 0.070(7) -0.019(5) 0.007(6) 0.011(5)
C1C 0.073(8) 0.061(7) 0.086(8) 0.023(6) 0.000(6) -0.001(6)
Y2 0.0365(4) 0.0285(4) 0.0268(4) -0.0008(3) 0.0049(3) -0.0005(3)
Cl2 0.0559(13) 0.0457(12) 0.0482(13) 0.0072(10) 0.0024(11) 0.0030(10)
N2F 0.033(3) 0.026(3) 0.024(3) -0.012(2) 0.002(3) 0.001(3)
N2 0.043(4) 0.026(3) 0.035(4) 0.000(3) 0.009(3) -0.006(3)
N2C 0.027(3) 0.025(3) 0.029(3) 0.000(2) -0.003(3) 0.002(2)
N2E 0.031(3) 0.026(3) 0.027(3) 0.003(2) -0.002(3) 0.001(3)
N2B 0.035(3) 0.024(3) 0.028(3) 0.001(2) 0.001(3) 0.000(3)
N2A 0.032(3) 0.032(3) 0.026(3) -0.002(3) 0.006(3) 0.000(3)
N2D 0.030(3) 0.031(3) 0.024(3) 0.005(2) 0.010(3) 0.001(3)
C2D 0.043(5) 0.029(4) 0.036(4) 0.000(3) -0.002(4) -0.001(4)
C2E 0.049(5) 0.029(4) 0.030(4) 0.003(3) 0.008(4) -0.002(4)
C2 0.045(5) 0.040(5) 0.048(5) -0.012(4) 0.002(4) -0.012(4)
C2C 0.068(7) 0.052(6) 0.053(6) 0.009(5) 0.004(5) 0.007(5)
C2F 0.050(5) 0.028(4) 0.043(5) -0.002(3) 0.004(4) -0.005(4)
C2A 0.053(5) 0.035(4) 0.031(4) -0.001(3) 0.008(4) -0.002(4)
C2B 0.045(5) 0.053(6) 0.053(6) -0.005(4) 0.014(4) 0.010(4)
Y3 0.0318(4) 0.0234(3) 0.0235(3) -0.0001(3) 0.0032(3) 0.0001(3)
C3E 0.061(6) 0.039(5) 0.032(4) 0.006(3) 0.017(4) -0.004(4)
C3B 0.055(6) 0.035(5) 0.099(9) -0.021(5) 0.019(6) 0.006(4)
C3A 0.061(6) 0.061(6) 0.055(6) 0.008(5) 0.023(5) -0.009(5)
C3D 0.047(5) 0.046(5) 0.050(5) -0.018(4) -0.007(4) -0.002(4)
C3F 0.064(6) 0.053(6) 0.038(5) 0.006(4) 0.008(5) 0.004(5)
C3 0.042(5) 0.059(6) 0.050(6) -0.007(5) 0.006(4) -0.005(4)
C3C 0.056(6) 0.065(7) 0.066(7) 0.006(5) 0.004(5) 0.026(5)
C4F 0.056(6) 0.034(5) 0.047(5) 0.005(4) 0.016(5) 0.005(4)
C4D 0.058(6) 0.063(6) 0.033(5) -0.005(4) 0.004(4) 0.006(5)
C4E 0.071(6) 0.044(5) 0.027(4) -0.005(4) 0.004(4) -0.001(5)
C4A 0.049(6) 0.059(6) 0.055(6) -0.004(5) 0.021(5) -0.013(5)
C4C 0.046(6) 0.076(8) 0.071(7) -0.011(6) -0.001(5) 0.028(5)
C4 0.047(5) 0.045(5) 0.060(6) -0.015(5) 0.019(5) -0.010(4)
C4B 0.063(7) 0.031(5) 0.106(10) -0.005(6) 0.032(7) 0.002(5)
C5F 0.053(5) 0.030(4) 0.030(4) -0.001(3) 0.008(4) -0.009(4)
C5 0.057(6) 0.028(4) 0.045(5) -0.005(3) 0.019(4) -0.004(4)
C5A 0.051(5) 0.035(5) 0.046(5) -0.011(4) 0.011(4) -0.002(4)
C5B 0.042(5) 0.029(4) 0.071(6) 0.000(4) 0.017(5) 0.002(4)
C5E 0.053(5) 0.025(4) 0.035(4) 0.001(3) 0.005(4) -0.003(4)
C5C 0.026(4) 0.059(6) 0.051(5) -0.006(4) 0.002(4) 0.006(4)
C5D 0.044(5) 0.038(5) 0.036(4) 0.002(3) 0.000(4) -0.003(4)
C6F 0.056(6) 0.022(4) 0.057(6) 0.002(4) 0.016(5) -0.010(4)
C6A 0.042(5) 0.063(6) 0.063(6) -0.011(5) 0.008(5) 0.004(5)
C6C 0.037(5) 0.077(7) 0.052(6) -0.002(5) 0.003(4) 0.004(5)
C6E 0.053(5) 0.039(5) 0.033(4) 0.001(4) -0.004(4) 0.004(4)
C6 0.065(6) 0.035(5) 0.053(6) -0.008(4) 0.020(5) -0.021(4)
C6B 0.058(6) 0.032(5) 0.071(7) 0.007(4) 0.014(5) 0.006(4)
C6D 0.079(7) 0.060(6) 0.029(5) -0.002(4) 0.014(5) 0.007(5)
C7B 0.039(5) 0.046(5) 0.043(5) 0.013(4) 0.001(4) 0.001(4)
C7 0.070(7) 0.051(6) 0.041(5) 0.000(4) 0.013(5) -0.005(5)
C7E 0.047(5) 0.037(5) 0.043(5) -0.001(4) 0.004(4) 0.005(4)
C7F 0.046(5) 0.044(5) 0.050(5) -0.001(4) 0.001(4) -0.007(4)
C7D 0.058(6) 0.060(6) 0.044(5) -0.001(4) 0.014(5) 0.003(5)
C7A 0.042(5) 0.057(6) 0.048(5) -0.009(4) -0.003(4) 0.005(4)
C7C 0.037(5) 0.055(6) 0.044(5) 0.009(4) 0.012(4) 0.001(4)
C8B 0.036(4) 0.026(4) 0.049(5) 0.002(3) 0.003(4) 0.003(3)
C8F 0.045(5) 0.038(5) 0.044(5) -0.003(4) 0.000(4) 0.000(4)
C8A 0.056(6) 0.045(5) 0.036(5) -0.008(4) 0.007(4) 0.000(4)
C8 0.050(5) 0.037(4) 0.034(4) -0.003(3) 0.001(4) -0.004(4)
C8D 0.040(5) 0.040(5) 0.042(5) -0.005(4) 0.006(4) -0.011(4)
C8C 0.045(5) 0.052(5) 0.037(5) 0.005(4) -0.003(4) 0.001(4)
C8E 0.050(5) 0.031(4) 0.026(4) -0.002(3) -0.002(4) -0.004(4)
C9A 0.038(4) 0.031(4) 0.027(4) -0.006(3) 0.002(3) 0.003(3)
C9B 0.033(4) 0.032(4) 0.050(5) -0.002(4) 0.009(4) 0.005(3)
C9E 0.041(5) 0.027(4) 0.028(4) -0.002(3) 0.002(3) 0.009(3)
C9C 0.029(4) 0.030(4) 0.030(4) 0.000(3) -0.004(3) 0.003(3)
C9 0.042(5) 0.028(4) 0.040(5) 0.005(3) 0.010(4) 0.003(3)
C9D 0.043(5) 0.026(4) 0.032(4) -0.006(3) 0.006(4) 0.005(3)
C9F 0.046(5) 0.017(3) 0.035(4) 0.000(3) 0.006(4) -0.004(3)
C10E 0.039(4) 0.028(4) 0.023(4) -0.007(3) -0.003(3) 0.005(3)
C10A 0.035(4) 0.024(4) 0.043(5) -0.008(3) 0.014(4) 0.004(3)
C10 0.040(4) 0.024(4) 0.031(4) -0.007(3) 0.008(3) -0.013(3)
C10C 0.045(5) 0.044(5) 0.030(4) -0.003(4) -0.002(4) 0.002(4)
C10F 0.050(5) 0.029(4) 0.030(4) 0.001(3) 0.009(4) 0.007(4)
C10B 0.031(4) 0.020(4) 0.051(5) 0.002(3) 0.012(4) 0.003(3)
C10D 0.034(4) 0.022(3) 0.031(4) 0.004(3) 0.001(3) 0.007(3)
C11D 0.036(4) 0.029(4) 0.028(4) 0.005(3) 0.004(3) -0.002(3)
C11 0.026(4) 0.024(3) 0.022(3) 0.002(3) 0.005(3) 0.004(3)
C11F 0.040(4) 0.021(4) 0.028(4) 0.006(3) 0.001(3) 0.002(3)
C11B 0.038(4) 0.026(4) 0.033(4) 0.000(3) -0.002(4) -0.007(3)
C11C 0.046(5) 0.026(4) 0.031(4) 0.001(3) 0.000(4) -0.002(3)
C11E 0.033(4) 0.017(3) 0.018(3) 0.001(2) -0.007(3) -0.002(3)
C11A 0.029(4) 0.029(4) 0.030(4) -0.004(3) 0.002(3) 0.002(3)
C12F 0.046(5) 0.029(4) 0.026(4) -0.003(3) 0.006(3) 0.004(3)
C12A 0.031(4) 0.022(4) 0.033(4) -0.001(3) 0.004(3) 0.003(3)
C12 0.033(4) 0.025(4) 0.020(3) -0.009(3) 0.006(3) -0.001(3)
C12C 0.034(4) 0.031(4) 0.032(4) 0.002(3) -0.001(3) 0.011(3)
C12B 0.031(4) 0.029(4) 0.027(4) -0.003(3) 0.011(3) -0.001(3)
C12D 0.050(5) 0.038(5) 0.033(4) 0.004(4) 0.001(4) 0.001(4)
C12E 0.030(4) 0.030(4) 0.030(4) 0.002(3) -0.002(3) 0.000(3)
C13E 0.041(5) 0.038(5) 0.043(5) -0.001(4) 0.002(4) 0.006(4)
C13B 0.034(4) 0.047(5) 0.032(4) -0.001(4) 0.002(4) 0.002(4)
C13 0.040(4) 0.026(4) 0.039(4) 0.000(3) 0.008(4) 0.000(3)
C13F 0.057(5) 0.020(4) 0.034(4) 0.000(3) 0.010(4) 0.004(3)
C13A 0.047(5) 0.045(5) 0.044(5) -0.003(4) 0.004(4) 0.004(4)
C13D 0.048(6) 0.043(5) 0.065(6) -0.010(5) -0.005(5) -0.006(4)
C13C 0.044(5) 0.038(5) 0.045(5) -0.003(4) -0.002(4) -0.003(4)
C14E 0.057(5) 0.026(4) 0.045(5) 0.004(3) 0.007(4) 0.008(4)
C14F 0.060(6) 0.042(5) 0.037(5) 0.005(4) 0.003(4) 0.000(4)
C14A 0.046(5) 0.052(6) 0.043(5) -0.010(4) -0.002(4) 0.006(4)
C14 0.045(5) 0.024(4) 0.038(4) 0.000(3) 0.002(4) 0.000(3)
C14C 0.046(5) 0.049(5) 0.052(6) -0.007(4) -0.008(5) 0.000(4)
C14D 0.052(6) 0.085(9) 0.090(9) -0.021(7) 0.008(6) 0.025(6)
C14B 0.049(6) 0.061(6) 0.049(6) 0.011(5) 0.002(5) 0.016(5)
C15 0.038(5) 0.050(5) 0.046(5) -0.003(4) -0.001(4) -0.015(4)
C15F 0.068(6) 0.038(5) 0.035(5) -0.003(4) 0.010(4) -0.003(4)
C15C 0.050(6) 0.075(7) 0.046(6) -0.016(5) -0.013(5) 0.015(5)
C15A 0.051(6) 0.043(5) 0.076(7) -0.017(5) -0.013(5) 0.014(4)
C15B 0.049(5) 0.042(5) 0.058(6) 0.000(4) 0.013(5) 0.019(4)
C15D 0.041(6) 0.108(10) 0.096(10) -0.026(8) 0.000(6) -0.004(6)
C15E 0.044(5) 0.060(6) 0.049(5) 0.002(5) 0.007(4) 0.022(5)
C16 0.047(5) 0.042(5) 0.033(4) 0.003(4) 0.001(4) -0.002(4)
C16A 0.064(6) 0.036(5) 0.050(6) -0.004(4) -0.015(5) 0.001(4)
C16E 0.042(5) 0.042(5) 0.042(5) 0.002(4) 0.001(4) 0.001(4)
C16C 0.064(7) 0.073(7) 0.038(5) -0.012(5) 0.002(5) 0.006(6)
C16B 0.060(6) 0.063(6) 0.038(5) 0.007(4) 0.020(5) 0.007(5)
C16D 0.035(5) 0.096(9) 0.074(7) -0.030(7) 0.009(5) -0.012(5)
C16F 0.071(6) 0.031(4) 0.050(5) -0.016(4) 0.018(5) 0.011(4)
C17 0.043(5) 0.026(4) 0.037(4) 0.002(3) 0.000(4) -0.010(3)
C17F 0.061(6) 0.029(4) 0.043(5) -0.003(4) 0.008(4) 0.007(4)
C17A 0.043(5) 0.034(4) 0.045(5) -0.007(4) 0.005(4) 0.009(4)
C17E 0.033(4) 0.034(4) 0.042(5) 0.008(3) 0.000(4) 0.004(3)
C17C 0.039(5) 0.049(5) 0.038(5) 0.009(4) 0.003(4) 0.002(4)
C17B 0.045(5) 0.041(5) 0.037(5) 0.013(4) 0.011(4) 0.009(4)
C17D 0.053(6) 0.048(5) 0.047(5) -0.008(4) 0.014(4) -0.004(4)

loop_
_atom_type_symbol
_atom_type_description
_atom_type_scat_dispersion_real
_atom_type_scat_dispersion_imag
_atom_type_scat_source
C C 0.0033 0.0016 'International Tables Vol C Tables 4.2.6.8 and 6.1.1.4'
H H 0.0000 0.0000 'International Tables Vol C Tables 4.2.6.8 and 6.1.1.4'
N N 0.0061 0.0033 'International Tables Vol C Tables 4.2.6.8 and 6.1.1.4'
O O 0.0106 0.0060 'International Tables Vol C Tables 4.2.6.8 and 6.1.1.4'
Cl Cl 0.1484 0.1585 'International Tables Vol C Tables 4.2.6.8 and 6.1.1.4'
Y Y -2.7962 3.5667 'International Tables Vol C Tables 4.2.6.8 and 6.1.1.4'

loop_
_geom_angle_atom_site_label_1
_geom_angle_atom_site_label_2
_geom_angle_atom_site_label_3
_geom_angle
O1E Y1 O1 91.46(17)
O1E Y1 O1A 82.57(18)
O1 Y1 O1A 80.15(18)
O1E Y1 O1F 76.83(17)
O1 Y1 O1F 161.64(17)
O1A Y1 O1F 84.31(17)
O1E Y1 N2B 96.39(19)
O1 Y1 N2B 79.23(19)
O1A Y1 N2B 159.32(19)
O1F Y1 N2B 115.70(19)
O1E Y1 N2C 156.24(19)
O1 Y1 N2C 110.48(18)
O1A Y1 N2C 109.36(19)
O1F Y1 N2C 83.84(18)
N2B Y1 N2C 79.6(2)
O1E Y1 O1C 149.54(18)
O1 Y1 O1C 71.01(17)
O1A Y1 O1C 70.26(18)
O1F Y1 O1C 112.67(17)
N2B Y1 O1C 104.16(19)
N2C Y1 O1C 52.12(19)
O1E Y1 O1B 77.17(17)
O1 Y1 O1B 126.65(16)
O1A Y1 O1B 146.21(17)
O1F Y1 O1B 65.00(16)
N2B Y1 O1B 51.44(18)
N2C Y1 O1B 82.24(18)
O1C Y1 O1B 133.29(17)
O1E Y1 C11C 168.7(2)
O1 Y1 C11C 92.6(2)
O1A Y1 C11C 87.8(2)
O1F Y1 C11C 96.50(19)
N2B Y1 C11C 94.7(2)
N2C Y1 C11C 26.3(2)
O1C Y1 C11C 26.1(2)
O1B Y1 C11C 108.5(2)
O1E Y1 C11B 90.76(19)
O1 Y1 C11B 103.88(19)
O1A Y1 C11B 172.3(2)
O1F Y1 C11B 90.53(19)
N2B Y1 C11B 25.2(2)
N2C Y1 C11B 75.6(2)
O1C Y1 C11B 117.1(2)
O1B Y1 C11B 26.93(18)
C11C Y1 C11B 98.4(2)
O1E Y1 Y2 116.44(12)
O1 Y1 Y2 39.42(12)
O1A Y1 Y2 57.65(13)
O1F Y1 Y2 134.98(12)
N2B Y1 Y2 105.68(14)
N2C Y1 Y2 87.03(14)
O1C Y1 Y2 36.27(12)
O1B Y1 Y2 156.12(11)
C11C Y1 Y2 62.05(17)
C11B Y1 Y2 129.37(15)
O1E Y1 Y3 59.99(12)
O1 Y1 Y3 145.27(12)
O1A Y1 Y3 112.14(13)
O1F Y1 Y3 36.50(11)
N2B Y1 Y3 84.50(14)
N2C Y1 Y3 96.26(14)
O1C Y1 Y3 143.31(12)
O1B Y1 Y3 34.07(11)
C11C Y1 Y3 119.30(16)
C11B Y1 Y3 60.88(15)
Y2 Y1 Y3 169.74(2)
C11 O1 Y1 160.4(4)
C11 O1 Y2 94.9(4)
Y1 O1 Y2 104.68(18)
C11E O1E Y1 148.2(4)
C11F O1F Y1 149.1(5)
C11F O1F Y3 97.0(4)
Y1 O1F Y3 108.60(18)
C2D N1D C10D 119.6(7)
C2D N1D Y3 128.3(5)
C10D N1D Y3 110.1(5)
C11A O1A Y1 146.2(5)
C11D O1D Y3 90.5(4)
C11B O1B Y3 164.2(5)
C11B O1B Y1 89.7(4)
Y3 O1B Y1 104.51(19)
C2E N1E C10E 118.8(6)
C2E N1E Y3 127.2(5)
C10E N1E Y3 113.3(5)
C2F N1F C10F 118.0(6)
C11C O1C Y2 158.8(5)
C11C O1C Y1 94.6(4)
Y2 O1C Y1 103.2(2)
C2B N1B C10B 118.3(7)
C2A N1A C10A 120.1(7)
C2A N1A Y2 126.2(6)
C10A N1A Y2 112.9(5)
C2 N1 C10 120.1(7)
C2C N1C C10C 119.7(8)
C2A C1A H1A1 109.5
C2A C1A H1A2 109.5
H1A1 C1A H1A2 109.5
C2A C1A H1A3 109.5
H1A1 C1A H1A3 109.5
H1A2 C1A H1A3 109.5
C2D C1D H1D1 109.5
C2D C1D H1D2 109.5
H1D1 C1D H1D2 109.5
C2D C1D H1D3 109.5
H1D1 C1D H1D3 109.5
H1D2 C1D H1D3 109.5
C2F C1F H1F1 109.5
C2F C1F H1F2 109.5
H1F1 C1F H1F2 109.5
C2F C1F H1F3 109.5
H1F1 C1F H1F3 109.5
H1F2 C1F H1F3 109.5
C2E C1E H1E1 109.5
C2E C1E H1E2 109.5
H1E1 C1E H1E2 109.5
C2E C1E H1E3 109.5
H1E1 C1E H1E3 109.5
H1E2 C1E H1E3 109.5
C2 C1 H1A 109.5
C2 C1 H1B 109.5
H1A C1 H1B 109.5
C2 C1 H1C 109.5
H1A C1 H1C 109.5
H1B C1 H1C 109.5
C2B C1B H1B1 109.5
C2B C1B H1B2 109.5
H1B1 C1B H1B2 109.5
C2B C1B H1B3 109.5
H1B1 C1B H1B3 109.5
H1B2 C1B H1B3 109.5
C2C C1C H1C1 109.5
C2C C1C H1C2 109.5
H1C1 C1C H1C2 109.5
C2C C1C H1C3 109.5
H1C1 C1C H1C3 109.5
H1C2 C1C H1C3 109.5
O1C Y2 N2A 102.4(2)
O1C Y2 N2 120.4(2)
N2A Y2 N2 84.6(2)
O1C Y2 O1 71.74(18)
N2A Y2 O1 75.02(18)
N2 Y2 O1 52.90(19)
O1C Y2 N1A 163.3(2)
N2A Y2 N1A 67.0(2)
N2 Y2 N1A 72.8(2)
O1 Y2 N1A 115.43(19)
O1C Y2 Cl1 89.35(15)
N2A Y2 Cl1 90.27(16)
N2 Y2 Cl1 150.23(16)
O1 Y2 Cl1 152.39(13)
N1A Y2 Cl1 78.17(16)
O1C Y2 Cl2 87.74(15)
N2A Y2 Cl2 166.81(16)
N2 Y2 Cl2 83.05(17)
O1 Y2 Cl2 100.78(13)
N1A Y2 Cl2 104.83(16)
Cl1 Y2 Cl2 98.29(9)
O1C Y2 C11 96.56(19)
N2A Y2 C11 78.7(2)
N2 Y2 C11 26.0(2)
O1 Y2 C11 26.87(17)
N1A Y2 C11 94.0(2)
Cl1 Y2 C11 168.38(15)
Cl2 Y2 C11 91.95(14)
O1C Y2 Y1 40.56(14)
N2A Y2 Y1 74.50(14)
N2 Y2 Y1 88.79(15)
O1 Y2 Y1 35.90(11)
N1A Y2 Y1 138.40(16)
Cl1 Y2 Y1 118.03(6)
Cl2 Y2 Y1 109.64(6)
C11 Y2 Y1 62.77(14)
C11F N2F C9F 123.2(6)
C11F N2F Y3 92.8(4)
C9F N2F Y3 135.1(5)
C11 N2 C9 128.0(7)
C11 N2 Y2 98.0(5)
C9 N2 Y2 133.7(5)
C11C N2C C9C 123.8(6)
C11C N2C Y1 96.5(5)
C9C N2C Y1 139.6(5)
C11E N2E C9E 121.5(6)
C11E N2E Y3 118.5(4)
C9E N2E Y3 118.8(5)
C11B N2B C9B 123.0(7)
C11B N2B Y1 99.7(5)
C9B N2B Y1 135.1(5)
C11A N2A C9A 124.6(6)
C11A N2A Y2 112.2(5)
C9A N2A Y2 120.9(5)
C11D N2D C9D 133.0(6)
C11D N2D Y3 97.7(5)
C9D N2D Y3 129.2(5)
N1D C2D C3D 120.3(8)
N1D C2D C1D 119.4(7)
C3D C2D C1D 119.9(8)
N1E C2E C3E 121.3(8)
N1E C2E C1E 120.7(7)
C3E C2E C1E 118.0(7)
N1 C2 C3 122.3(9)
N1 C2 C1 117.5(8)
C3 C2 C1 120.2(9)
N1C C2C C3C 123.6(10)
N1C C2C C1C 118.8(9)
C3C C2C C1C 117.6(9)
N1F C2F C3F 122.6(8)
N1F C2F C1F 117.6(7)
C3F C2F C1F 119.6(8)
N1A C2A C3A 121.3(8)
N1A C2A C1A 117.6(8)
C3A C2A C1A 121.1(8)
N1B C2B C3B 122.3(9)
N1B C2B C1B 116.3(8)
C3B C2B C1B 121.3(9)
O1B Y3 N2D 98.7(2)
O1B Y3 N2E 98.09(19)
N2D Y3 N2E 133.1(2)
O1B Y3 O1F 70.19(17)
N2D Y3 O1F 138.81(19)
N2E Y3 O1F 88.09(19)
O1B Y3 O1D 91.80(18)
N2D Y3 O1D 54.81(19)
N2E Y3 O1D 165.46(19)
O1F Y3 O1D 85.25(17)
O1B Y3 N1E 156.43(19)
N2D Y3 N1E 79.5(2)
N2E Y3 N1E 68.3(2)
O1F Y3 N1E 125.98(18)
O1D Y3 N1E 105.65(19)
O1B Y3 N2F 122.92(19)
N2D Y3 N2F 119.0(2)
N2E Y3 N2F 86.4(2)
O1F Y3 N2F 53.03(18)
O1D Y3 N2F 79.27(18)
N1E Y3 N2F 76.77(19)
O1B Y3 N1D 84.34(19)
N2D Y3 N1D 61.1(2)
N2E Y3 N1D 77.5(2)
O1F Y3 N1D 148.69(18)
O1D Y3 N1D 114.27(19)
N1E Y3 N1D 74.16(19)
N2F Y3 N1D 150.33(19)
O1B Y3 C11D 93.2(2)
N2D Y3 C11D 27.6(2)
N2E Y3 C11D 159.8(2)
O1F Y3 C11D 111.56(19)
O1D Y3 C11D 27.49(19)
N1E Y3 C11D 95.2(2)
N2F Y3 C11D 101.4(2)
N1D Y3 C11D 87.1(2)
O1B Y3 C11F 96.57(19)
N2D Y3 C11F 131.6(2)
N2E Y3 C11F 89.1(2)
O1F Y3 C11F 26.84(17)
O1D Y3 C11F 79.12(19)
N1E Y3 C11F 102.13(19)
N2F Y3 C11F 26.36(19)
N1D Y3 C11F 166.6(2)
C11D Y3 C11F 106.2(2)
O1B Y3 Y1 41.42(14)
N2D Y3 Y1 137.76(15)
N2E Y3 Y1 77.44(14)
O1F Y3 Y1 34.89(11)
O1D Y3 Y1 103.72(12)
N1E Y3 Y1 142.19(15)
N2F Y3 Y1 85.93(14)
N1D Y3 Y1 114.01(14)
C11D Y3 Y1 121.32(15)
C11F Y3 Y1 60.95(14)
C4E C3E C2E 120.3(8)
C4E C3E H3EA 119.8
C2E C3E H3EA 119.8
C4B C3B C2B 119.3(9)
C4B C3B H3BA 120.3
C2B C3B H3BA 120.3
C4A C3A C2A 119.8(9)
C4A C3A H3AA 120.1
C2A C3A H3AA 120.1
C4D C3D C2D 122.2(8)
C4D C3D H3DA 118.9
C2D C3D H3DA 118.9
C4F C3F C2F 119.3(9)
C4F C3F H3FA 120.4
C2F C3F H3FA 120.4
C4 C3 C2 119.1(9)
C4 C3 H3A 120.5
C2 C3 H3A 120.5
C4C C3C C2C 119.7(9)
C4C C3C H3CA 120.2
C2C C3C H3CA 120.2
C3F C4F C5F 120.9(8)
C3F C4F H4FA 119.6
C5F C4F H4FA 119.6
C3D C4D C5D 118.6(8)
C3D C4D H4DA 120.7
C5D C4D H4DA 120.7
C3E C4E C5E 118.8(8)
C3E C4E H4EA 120.6
C5E C4E H4EA 120.6
C3A C4A C5A 121.4(9)
C3A C4A H4AA 119.3
C5A C4A H4AA 119.3
C3C C4C C5C 118.7(9)
C3C C4C H4CA 120.6
C5C C4C H4CA 120.6
C3 C4 C5 122.1(9)
C3 C4 H4A 118.9
C5 C4 H4A 118.9
C3B C4B C5B 120.1(9)
C3B C4B H4BA 120.0
C5B C4B H4BA 120.0
C6F C5F C10F 120.8(8)
C6F C5F C4F 122.5(7)
C10F C5F C4F 116.7(8)
C4 C5 C10 117.5(8)
C4 C5 C6 126.5(8)
C10 C5 C6 116.0(8)
C4A C5A C10A 117.1(8)
C4A C5A C6A 123.7(9)
C10A C5A C6A 119.1(8)
C10B C5B C6B 123.5(8)
C10B C5B C4B 115.7(9)
C6B C5B C4B 120.7(9)
C6E C5E C10E 120.4(7)
C6E C5E C4E 120.9(8)
C10E C5E C4E 118.6(8)
C6C C5C C10C 120.2(8)
C6C C5C C4C 123.5(8)
C10C C5C C4C 116.3(9)
C4D C5D C10D 118.8(8)
C4D C5D C6D 124.1(8)
C10D C5D C6D 117.0(8)
C7F C6F C5F 120.3(8)
C7F C6F H6FA 119.8
C5F C6F H6FA 119.8
C7A C6A C5A 119.8(9)
C7A C6A H6AA 120.1
C5A C6A H6AA 120.1
C7C C6C C5C 118.8(9)
C7C C6C H6CA 120.6
C5C C6C H6CA 120.6
C7E C6E C5E 121.0(8)
C7E C6E H6EA 119.5
C5E C6E H6EA 119.5
C7 C6 C5 122.3(9)
C7 C6 H6A 118.9
C5 C6 H6A 118.9
C7B C6B C5B 116.9(8)
C7B C6B H6BA 121.5
C5B C6B H6BA 121.5
C7D C6D C5D 120.7(8)
C7D C6D H6DA 119.6
C5D C6D H6DA 119.6
C6B C7B C8B 123.0(8)
C6B C7B H7BA 118.5
C8B C7B H7BA 118.5
C6 C7 C8 120.8(9)
C6 C7 H7A 119.6
C8 C7 H7A 119.6
C6E C7E C8E 119.8(8)
C6E C7E H7EA 120.1
C8E C7E H7EA 120.1
C6F C7F C8F 120.6(8)
C6F C7F H7FA 119.7
C8F C7F H7FA 119.7
C6D C7D C8D 120.7(9)
C6D C7D H7DA 119.7
C8D C7D H7DA 119.7
C6A C7A C8A 121.1(9)
C6A C7A H7AA 119.5
C8A C7A H7AA 119.5
C6C C7C C8C 121.4(9)
C6C C7C H7CA 119.3
C8C C7C H7CA 119.3
C9B C8B C7B 119.2(8)
C9B C8B H8BA 120.4
C7B C8B H8BA 120.4
C9F C8F C7F 120.5(8)
C9F C8F H8FA 119.8
C7F C8F H8FA 119.8
C9A C8A C7A 122.3(9)
C9A C8A H8AA 118.8
C7A C8A H8AA 118.8
C9 C8 C7 120.8(9)
C9 C8 H8A 119.6
C7 C8 H8A 119.6
C9D C8D C7D 120.1(8)
C9D C8D H8DA 120.0
C7D C8D H8DA 120.0
C9C C8C C7C 122.7(8)
C9C C8C H8CA 118.7
C7C C8C H8CA 118.7
C9E C8E C7E 120.9(8)
C9E C8E H8EA 119.6
C7E C8E H8EA 119.6
C8A C9A C10A 118.8(8)
C8A C9A N2A 125.1(7)
C10A C9A N2A 115.9(7)
C8B C9B N2B 118.0(7)
C8B C9B C10B 120.6(7)
N2B C9B C10B 121.1(7)
C8E C9E N2E 124.5(7)
C8E C9E C10E 119.1(7)
N2E C9E C10E 116.0(7)
C8C C9C N2C 122.5(7)
C8C C9C C10C 117.4(7)
N2C C9C C10C 119.9(7)
C8 C9 C10 119.0(7)
C8 C9 N2 119.3(7)
C10 C9 N2 121.5(7)
C8D C9D C10D 119.8(7)
C8D C9D N2D 126.1(7)
C10D C9D N2D 113.7(7)
C8F C9F N2F 119.8(7)
C8F C9F C10F 120.8(7)
N2F C9F C10F 119.1(7)
N1E C10E C5E 121.8(7)
N1E C10E C9E 119.6(6)
C5E C10E C9E 118.5(7)
N1A C10A C9A 121.2(7)
N1A C10A C5A 119.9(7)
C9A C10A C5A 118.8(8)
C9 C10 N1 120.2(7)
C9 C10 C5 120.9(7)
N1 C10 C5 118.8(7)
N1C C10C C9C 118.7(7)
N1C C10C C5C 121.9(8)
C9C C10C C5C 119.5(8)
N1F C10F C5F 122.4(7)
N1F C10F C9F 120.7(7)
C5F C10F C9F 116.9(8)
N1B C10B C5B 124.2(8)
N1B C10B C9B 119.2(7)
C5B C10B C9B 116.5(8)
C9D C10D N1D 118.1(7)
C9D C10D C5D 121.7(7)
N1D C10D C5D 120.2(7)
O1D C11D N2D 116.0(7)
O1D C11D C12D 118.2(7)
N2D C11D C12D 125.7(7)
O1D C11D Y3 62.0(4)
N2D C11D Y3 54.8(4)
C12D C11D Y3 168.7(5)
N2 C11 O1 114.2(6)
N2 C11 C12 127.4(6)
O1 C11 C12 118.0(6)
N2 C11 Y2 55.9(4)
O1 C11 Y2 58.3(3)
C12 C11 Y2 173.3(5)
N2F C11F O1F 116.5(6)
N2F C11F C12F 126.5(6)
O1F C11F C12F 117.0(6)
N2F C11F Y3 60.8(4)
O1F C11F Y3 56.2(3)
C12F C11F Y3 170.4(5)
N2B C11B O1B 116.2(7)
N2B C11B C12B 126.5(7)
O1B C11B C12B 117.2(6)
N2B C11B Y1 55.1(4)
O1B C11B Y1 63.3(4)
C12B C11B Y1 164.9(5)
O1C C11C N2C 115.4(7)
O1C C11C C12C 118.8(7)
N2C C11C C12C 125.5(7)
O1C C11C Y1 59.3(4)
N2C C11C Y1 57.1(4)
C12C C11C Y1 165.1(5)
O1E C11E N2E 118.9(6)
O1E C11E C12E 117.7(6)
N2E C11E C12E 123.5(6)
O1A C11A N2A 118.6(6)
O1A C11A C12A 118.7(6)
N2A C11A C12A 122.4(7)
C13F C12F C17F 122.0(7)
C13F C12F C11F 117.7(7)
C17F C12F C11F 120.2(7)
C17A C12A C13A 119.0(7)
C17A C12A C11A 118.8(7)
C13A C12A C11A 122.1(7)
C13 C12 C17 120.1(7)
C13 C12 C11 119.8(6)
C17 C12 C11 120.1(6)
C17C C12C C13C 119.7(8)
C17C C12C C11C 120.3(7)
C13C C12C C11C 120.0(7)
C17B C12B C13B 119.9(7)
C17B C12B C11B 120.9(7)
C13B C12B C11B 119.3(6)
C17D C12D C13D 119.8(9)
C17D C12D C11D 119.1(8)
C13D C12D C11D 121.1(8)
C17E C12E C13E 120.0(7)
C17E C12E C11E 120.8(7)
C13E C12E C11E 119.0(7)
C14E C13E C12E 119.1(8)
C14E C13E H13A 120.5
C12E C13E H13A 120.5
C14B C13B C12B 119.5(8)
C14B C13B H13B 120.3
C12B C13B H13B 120.3
C12 C13 C14 120.7(7)
C12 C13 H13C 119.6
C14 C13 H13C 119.6
C12F C13F C14F 119.3(7)
C12F C13F H13D 120.3
C14F C13F H13D 120.3
C12A C13A C14A 120.0(8)
C12A C13A H13E 120.0
C14A C13A H13E 120.0
C14D C13D C12D 120.0(9)
C14D C13D H13F 120.0
C12D C13D H13F 120.0
C14C C13C C12C 120.1(8)
C14C C13C H13G 119.9
C12C C13C H13G 119.9
C13E C14E C15E 120.1(8)
C13E C14E H14A 120.0
C15E C14E H14A 120.0
C15F C14F C13F 119.3(8)
C15F C14F H14B 120.4
C13F C14F H14B 120.4
C15A C14A C13A 121.1(9)
C15A C14A H14C 119.5
C13A C14A H14C 119.5
C15 C14 C13 119.3(7)
C15 C14 H14D 120.3
C13 C14 H14D 120.3
C15C C14C C13C 119.7(9)
C15C C14C H14E 120.2
C13C C14C H14E 120.2
C15D C14D C13D 119.7(11)
C15D C14D H14F 120.2
C13D C14D H14F 120.2
C15B C14B C13B 121.4(8)
C15B C14B H14G 119.3
C13B C14B H14G 119.3
C14 C15 C16 121.1(8)
C14 C15 H15A 119.4
C16 C15 H15A 119.4
C16F C15F C14F 121.2(8)
C16F C15F H15B 119.4
C14F C15F H15B 119.4
C14C C15C C16C 121.3(9)
C14C C15C H15C 119.4
C16C C15C H15C 119.4
C14A C15A C16A 121.2(9)
C14A C15A H15D 119.4
C16A C15A H15D 119.4
C14B C15B C16B 120.5(8)
C14B C15B H15E 119.8
C16B C15B H15E 119.8
C14D C15D C16D 120.6(10)
C14D C15D H15F 119.7
C16D C15D H15F 119.7
C16E C15E C14E 121.7(8)
C16E C15E H15G 119.1
C14E C15E H15G 119.1
C15 C16 C17 120.0(8)
C15 C16 H16A 120.0
C17 C16 H16A 120.0
C15A C16A C17A 116.9(9)
C15A C16A H16B 121.6
C17A C16A H16B 121.6
C17E C16E C15E 118.2(8)
C17E C16E H16C 120.9
C15E C16E H16C 120.9
C15C C16C C17C 119.3(10)
C15C C16C H16D 120.3
C17C C16C H16D 120.3
C15B C16B C17B 119.0(8)
C15B C16B H16E 120.5
C17B C16B H16E 120.5
C17D C16D C15D 119.5(10)
C17D C16D H16F 120.2
C15D C16D H16F 120.2
C15F C16F C17F 119.2(8)
C15F C16F H16G 120.4
C17F C16F H16G 120.4
C12 C17 C16 118.6(7)
C12 C17 H17A 120.7
C16 C17 H17A 120.7
C12F C17F C16F 118.9(8)
C12F C17F H17B 120.6
C16F C17F H17B 120.6
C12A C17A C16A 121.7(8)
C12A C17A H17C 119.2
C16A C17A H17C 119.2
C16E C17E C12E 120.7(7)
C16E C17E H17D 119.6
C12E C17E H17D 119.6
C12C C17C C16C 119.8(9)
C12C C17C H17E 120.1
C16C C17C H17E 120.1
C12B C17B C16B 119.7(8)
C12B C17B H17F 120.1
C16B C17B H17F 120.1
C16D C17D C12D 120.3(9)
C16D C17D H17G 119.9
C12D C17D H17G 119.9

loop_
_geom_bond_atom_site_label_1
_geom_bond_atom_site_label_2
_geom_bond_distance
Y1 O1E 2.271(5)
Y1 O1 2.280(5)
Y1 O1A 2.287(5)
Y1 O1F 2.326(5)
Y1 N2B 2.452(6)
Y1 N2C 2.463(6)
Y1 O1C 2.512(5)
Y1 O1B 2.633(5)
Y1 C11C 2.913(8)
Y1 C11B 2.947(8)
Y1 Y2 3.7616(13)
Y1 Y3 3.8534(12)
Cl1 Y2 2.596(2)
O1 C11 1.312(8)
O1 Y2 2.469(5)
O1E C11E 1.284(8)
O1F C11F 1.314(8)
O1F Y3 2.419(5)
N1D C2D 1.327(10)
N1D C10D 1.411(10)
N1D Y3 2.780(6)
O1A C11A 1.280(9)
O1D C11D 1.294(9)
O1D Y3 2.474(5)
O1B C11B 1.334(9)
O1B Y3 2.230(5)
N1E C2E 1.349(10)
N1E C10E 1.396(10)
N1E Y3 2.518(6)
N1F C2F 1.337(10)
N1F C10F 1.393(10)
O1C C11C 1.287(10)
O1C Y2 2.285(5)
N1B C2B 1.344(11)
N1B C10B 1.370(10)
N1A C2A 1.338(10)
N1A C10A 1.362(10)
N1A Y2 2.592(7)
N1 C2 1.314(11)
N1 C10 1.412(10)
N1C C2C 1.293(11)
N1C C10C 1.371(11)
C1A C2A 1.500(12)
C1A H1A1 0.9800
C1A H1A2 0.9800
C1A H1A3 0.9800
C1D C2D 1.497(12)
C1D H1D1 0.9800
C1D H1D2 0.9800
C1D H1D3 0.9800
C1F C2F 1.504(12)
C1F H1F1 0.9800
C1F H1F2 0.9800
C1F H1F3 0.9800
C1E C2E 1.490(11)
C1E H1E1 0.9800
C1E H1E2 0.9800
C1E H1E3 0.9800
C1 C2 1.446(13)
C1 H1A 0.9800
C1 H1B 0.9800
C1 H1C 0.9800
C1B C2B 1.521(14)
C1B H1B1 0.9800
C1B H1B2 0.9800
C1B H1B3 0.9800
C1C C2C 1.526(14)
C1C H1C1 0.9800
C1C H1C2 0.9800
C1C H1C3 0.9800
Y2 N2A 2.379(6)
Y2 N2 2.420(6)
Y2 Cl2 2.624(2)
Y2 C11 2.893(7)
N2F C11F 1.284(9)
N2F C9F 1.429(9)
N2F Y3 2.526(5)
N2 C11 1.282(9)
N2 C9 1.436(10)
N2C C11C 1.300(10)
N2C C9C 1.415(9)
N2E C11E 1.311(9)
N2E C9E 1.419(9)
N2E Y3 2.393(6)
N2B C11B 1.271(10)
N2B C9B 1.432(10)
N2A C11A 1.326(9)
N2A C9A 1.422(10)
N2D C11D 1.308(10)
N2D C9D 1.413(9)
N2D Y3 2.310(6)
C2D C3D 1.407(11)
C2E C3E 1.431(11)
C2 C3 1.417(12)
C2C C3C 1.417(14)
C2F C3F 1.450(12)
C2A C3A 1.394(13)
C2B C3B 1.437(14)
Y3 C11D 2.802(8)
Y3 C11F 2.889(7)
C3E C4E 1.381(13)
C3E H3EA 0.9500
C3B C4B 1.340(16)
C3B H3BA 0.9500
C3A C4A 1.337(14)
C3A H3AA 0.9500
C3D C4D 1.372(13)
C3D H3DA 0.9500
C3F C4F 1.327(13)
C3F H3FA 0.9500
C3 C4 1.331(13)
C3 H3A 0.9500
C3C C4C 1.356(15)
C3C H3CA 0.9500
C4F C5F 1.454(12)
C4F H4FA 0.9500
C4D C5D 1.392(13)
C4D H4DA 0.9500
C4E C5E 1.425(12)
C4E H4EA 0.9500
C4A C5A 1.394(13)
C4A H4AA 0.9500
C4C C5C 1.472(14)
C4C H4CA 0.9500
C4 C5 1.407(13)
C4 H4A 0.9500
C4B C5B 1.484(14)
C4B H4BA 0.9500
C5F C6F 1.403(12)
C5F C10F 1.419(11)
C5 C10 1.435(11)
C5 C6 1.446(13)
C5A C10A 1.440(12)
C5A C6A 1.446(13)
C5B C10B 1.389(11)
C5B C6B 1.411(13)
C5E C6E 1.392(12)
C5E C10E 1.409(10)
C5C C6C 1.402(13)
C5C C10C 1.426(12)
C5D C10D 1.425(11)
C5D C6D 1.429(13)
C6F C7F 1.352(12)
C6F H6FA 0.9500
C6A C7A 1.332(14)
C6A H6AA 0.9500
C6C C7C 1.344(13)
C6C H6CA 0.9500
C6E C7E 1.349(12)
C6E H6EA 0.9500
C6 C7 1.297(13)
C6 H6A 0.9500
C6B C7B 1.344(13)
C6B H6BA 0.9500
C6D C7D 1.364(14)
C6D H6DA 0.9500
C7B C8B 1.426(11)
C7B H7BA 0.9500
C7 C8 1.417(13)
C7 H7A 0.9500
C7E C8E 1.437(11)
C7E H7EA 0.9500
C7F C8F 1.406(12)
C7F H7FA 0.9500
C7D C8D 1.416(12)
C7D H7DA 0.9500
C7A C8A 1.405(13)
C7A H7AA 0.9500
C7C C8C 1.404(12)
C7C H7CA 0.9500
C8B C9B 1.351(12)
C8B H8BA 0.9500
C8F C9F 1.367(11)
C8F H8FA 0.9500
C8A C9A 1.374(12)
C8A H8AA 0.9500
C8 C9 1.371(11)
C8 H8A 0.9500
C8D C9D 1.377(11)
C8D H8DA 0.9500
C8C C9C 1.350(11)
C8C H8CA 0.9500
C8E C9E 1.359(11)
C8E H8EA 0.9500
C9A C10A 1.419(11)
C9B C10B 1.448(11)
C9E C10E 1.444(11)
C9C C10C 1.424(11)
C9 C10 1.392(11)
C9D C10D 1.383(11)
C9F C10F 1.434(11)
C11D C12D 1.508(11)
C11 C12 1.480(9)
C11F C12F 1.514(10)
C11B C12B 1.502(11)
C11C C12C 1.513(11)
C11E C12E 1.473(10)
C11A C12A 1.503(10)
C12F C13F 1.371(11)
C12F C17F 1.378(11)
C12A C17A 1.367(11)
C12A C13A 1.376(11)
C12 C13 1.383(10)
C12 C17 1.390(10)
C12C C17C 1.376(11)
C12C C13C 1.415(11)
C12B C17B 1.375(10)
C12B C13B 1.419(11)
C12D C17D 1.367(12)
C12D C13D 1.381(12)
C12E C17E 1.400(11)
C12E C13E 1.421(11)
C13E C14E 1.368(11)
C13E H13A 0.9500
C13B C14B 1.377(12)
C13B H13B 0.9500
C13 C14 1.400(11)
C13 H13C 0.9500
C13F C14F 1.402(11)
C13F H13D 0.9500
C13A C14A 1.396(12)
C13A H13E 0.9500
C13D C14D 1.368(14)
C13D H13F 0.9500
C13C C14C 1.384(12)
C13C H13G 0.9500
C14E C15E 1.405(13)
C14E H14A 0.9500
C14F C15F 1.390(12)
C14F H14B 0.9500
C14A C15A 1.334(14)
C14A H14C 0.9500
C14 C15 1.347(11)
C14 H14D 0.9500
C14C C15C 1.377(14)
C14C H14E 0.9500
C14D C15D 1.361(16)
C14D H14F 0.9500
C14B C15B 1.360(13)
C14B H14G 0.9500
C15 C16 1.399(12)
C15 H15A 0.9500
C15F C16F 1.376(13)
C15F H15B 0.9500
C15C C16C 1.381(15)
C15C H15C 0.9500
C15A C16A 1.403(14)
C15A H15D 0.9500
C15B C16B 1.401(13)
C15B H15E 0.9500
C15D C16D 1.380(16)
C15D H15F 0.9500
C15E C16E 1.391(12)
C15E H15G 0.9500
C16 C17 1.399(11)
C16 H16A 0.9500
C16A C17A 1.417(12)
C16A H16B 0.9500
C16E C17E 1.388(11)
C16E H16C 0.9500
C16C C17C 1.415(13)
C16C H16D 0.9500
C16B C17B 1.423(12)
C16B H16E 0.9500
C16D C17D 1.363(13)
C16D H16F 0.9500
C16F C17F 1.418(11)
C16F H16G 0.9500
C17 H17A 0.9500
C17F H17B 0.9500
C17A H17C 0.9500
C17E H17D 0.9500
C17C H17E 0.9500
C17B H17F 0.9500
C17D H17G 0.9500

loop_
_geom_torsion_atom_site_label_1
_geom_torsion_atom_site_label_2
_geom_torsion_atom_site_label_3
_geom_torsion_atom_site_label_4
_geom_torsion
O1E Y1 O1 C11 44.1(13)
O1A Y1 O1 C11 126.3(13)
O1F Y1 O1 C11 93.8(14)
N2B Y1 O1 C11 -52.1(13)
N2C Y1 O1 C11 -126.6(13)
O1C Y1 O1 C11 -161.3(13)
O1B Y1 O1 C11 -30.9(14)
C11C Y1 O1 C11 -146.4(13)
C11B Y1 O1 C11 -47.0(13)
Y2 Y1 O1 C11 176.2(14)
Y3 Y1 O1 C11 11.4(14)
O1E Y1 O1 Y2 -132.11(19)
O1A Y1 O1 Y2 -49.92(19)
O1F Y1 O1 Y2 -82.4(5)
N2B Y1 O1 Y2 131.7(2)
N2C Y1 O1 Y2 57.2(2)
O1C Y1 O1 Y2 22.46(17)
O1B Y1 O1 Y2 152.84(16)
C11C Y1 O1 Y2 37.4(2)
C11B Y1 O1 Y2 136.7(2)
Y3 Y1 O1 Y2 -164.81(7)
O1 Y1 O1E C11E 156.3(9)
O1A Y1 O1E C11E 76.4(9)
O1F Y1 O1E C11E -9.4(9)
N2B Y1 O1E C11E -124.4(9)
N2C Y1 O1E C11E -45.8(11)
O1C Y1 O1E C11E 103.1(9)
O1B Y1 O1E C11E -76.4(9)
C11C Y1 O1E C11E 45.1(15)
C11B Y1 O1E C11E -99.8(9)
Y2 Y1 O1E C11E 124.5(8)
Y3 Y1 O1E C11E -44.5(8)
O1E Y1 O1F C11F 87.5(9)
O1 Y1 O1F C11F 36.0(12)
O1A Y1 O1F C11F 3.8(9)
N2B Y1 O1F C11F 178.3(9)
N2C Y1 O1F C11F -106.4(9)
O1C Y1 O1F C11F -62.0(9)
O1B Y1 O1F C11F 169.3(9)
C11C Y1 O1F C11F -83.3(9)
C11B Y1 O1F C11F 178.1(9)
Y2 Y1 O1F C11F -26.9(10)
Y3 Y1 O1F C11F 144.3(10)
O1E Y1 O1F Y3 -56.8(2)
O1 Y1 O1F Y3 -108.3(5)
O1A Y1 O1F Y3 -140.5(2)
N2B Y1 O1F Y3 34.0(3)
N2C Y1 O1F Y3 109.3(2)
O1C Y1 O1F Y3 153.68(18)
O1B Y1 O1F Y3 24.99(17)
C11C Y1 O1F Y3 132.4(2)
C11B Y1 O1F Y3 33.8(2)
Y2 Y1 O1F Y3 -171.19(6)
O1E Y1 O1A C11A 72.8(8)
O1 Y1 O1A C11A -19.9(8)
O1F Y1 O1A C11A 150.3(9)
N2B Y1 O1A C11A -15.6(12)
N2C Y1 O1A C11A -128.3(8)
O1C Y1 O1A C11A -93.2(9)
O1B Y1 O1A C11A 126.1(8)
C11C Y1 O1A C11A -113.0(9)
C11B Y1 O1A C11A 102.4(16)
Y2 Y1 O1A C11A -55.0(8)
Y3 Y1 O1A C11A 126.1(8)
O1E Y1 O1B C11B -118.6(4)
O1 Y1 O1B C11B -36.5(5)
O1A Y1 O1B C11B -173.2(4)
O1F Y1 O1B C11B 160.1(4)
N2B Y1 O1B C11B -9.5(4)
N2C Y1 O1B C11B 73.3(4)
O1C Y1 O1B C11B 61.8(5)
C11C Y1 O1B C11B 71.5(4)
Y2 Y1 O1B C11B 9.3(6)
Y3 Y1 O1B C11B -173.2(5)
O1E Y1 O1B Y3 54.6(2)
O1 Y1 O1B Y3 136.75(19)
O1A Y1 O1B Y3 0.0(4)
O1F Y1 O1B Y3 -26.65(18)
N2B Y1 O1B Y3 163.7(3)
N2C Y1 O1B Y3 -113.5(2)
O1C Y1 O1B Y3 -125.0(2)
C11C Y1 O1B Y3 -115.3(2)
C11B Y1 O1B Y3 173.2(5)
Y2 Y1 O1B Y3 -177.52(11)
O1E Y1 O1C C11C -157.9(4)
O1 Y1 O1C C11C 144.2(5)
O1A Y1 O1C C11C -129.7(5)
O1F Y1 O1C C11C -55.0(5)
N2B Y1 O1C C11C 71.1(4)
N2C Y1 O1C C11C 6.8(4)
O1B Y1 O1C C11C 21.3(5)
C11B Y1 O1C C11C 48.0(5)
Y2 Y1 O1C C11C 168.4(5)
Y3 Y1 O1C C11C -28.8(5)
O1E Y1 O1C Y2 33.6(4)
O1 Y1 O1C Y2 -24.21(18)
O1A Y1 O1C Y2 61.8(2)
O1F Y1 O1C Y2 136.53(19)
N2B Y1 O1C Y2 -97.3(2)
N2C Y1 O1C Y2 -161.7(3)
O1B Y1 O1C Y2 -147.10(18)
C11C Y1 O1C Y2 -168.4(5)
C11B Y1 O1C Y2 -120.5(2)
Y3 Y1 O1C Y2 162.72(6)
C11C O1C Y2 N2A 166.4(14)
Y1 O1C Y2 N2A -47.3(2)
C11C O1C Y2 N2 -102.7(14)
Y1 O1C Y2 N2 43.7(3)
C11C O1C Y2 O1 -124.2(14)
Y1 O1C Y2 O1 22.15(17)
C11C O1C Y2 N1A 117.4(14)
Y1 O1C Y2 N1A -96.2(7)
C11C O1C Y2 Cl1 76.2(14)
Y1 O1C Y2 Cl1 -137.39(17)
C11C O1C Y2 Cl2 -22.1(14)
Y1 O1C Y2 Cl2 124.29(17)
C11C O1C Y2 C11 -113.8(14)
Y1 O1C Y2 C11 32.6(2)
C11C O1C Y2 Y1 -146.4(15)
C11 O1 Y2 O1C 156.6(4)
Y1 O1 Y2 O1C -24.72(19)
C11 O1 Y2 N2A -94.6(4)
Y1 O1 Y2 N2A 84.1(2)
C11 O1 Y2 N2 0.0(4)
Y1 O1 Y2 N2 178.7(3)
C11 O1 Y2 N1A -39.7(4)
Y1 O1 Y2 N1A 139.0(2)
C11 O1 Y2 Cl1 -154.5(3)
Y1 O1 Y2 Cl1 24.2(4)
C11 O1 Y2 Cl2 72.6(4)
Y1 O1 Y2 Cl2 -108.68(16)
Y1 O1 Y2 C11 178.7(5)
C11 O1 Y2 Y1 -178.7(5)
C2A N1A Y2 O1C -125.3(8)
C10A N1A Y2 O1C 65.0(9)
C2A N1A Y2 N2A -178.3(7)
C10A N1A Y2 N2A 11.9(5)
C2A N1A Y2 N2 90.3(6)
C10A N1A Y2 N2 -79.4(5)
C2A N1A Y2 O1 122.5(6)
C10A N1A Y2 O1 -47.2(5)
C2A N1A Y2 Cl1 -82.9(6)
C10A N1A Y2 Cl1 107.3(5)
C2A N1A Y2 Cl2 12.6(7)
C10A N1A Y2 Cl2 -157.1(5)
C2A N1A Y2 C11 105.7(6)
C10A N1A Y2 C11 -64.0(5)
C2A N1A Y2 Y1 157.9(5)
C10A N1A Y2 Y1 -11.8(6)
O1E Y1 Y2 O1C -161.7(3)
O1 Y1 Y2 O1C 142.4(3)
O1A Y1 Y2 O1C -100.8(3)
O1F Y1 Y2 O1C -63.8(3)
N2B Y1 Y2 O1C 92.7(3)
N2C Y1 Y2 O1C 14.4(2)
O1B Y1 Y2 O1C 77.6(3)
C11C Y1 Y2 O1C 5.7(3)
C11B Y1 Y2 O1C 83.0(3)
Y3 Y1 Y2 O1C -94.6(3)
O1E Y1 Y2 N2A -29.8(2)
O1 Y1 Y2 N2A -85.7(2)
O1A Y1 Y2 N2A 31.1(2)
O1F Y1 Y2 N2A 68.1(2)
N2B Y1 Y2 N2A -135.4(2)
N2C Y1 Y2 N2A 146.3(2)
O1C Y1 Y2 N2A 131.9(3)
O1B Y1 Y2 N2A -150.5(3)
C11C Y1 Y2 N2A 137.6(2)
C11B Y1 Y2 N2A -145.1(2)
Y3 Y1 Y2 N2A 37.3(2)
O1E Y1 Y2 N2 54.9(2)
O1 Y1 Y2 N2 -1.0(2)
O1A Y1 Y2 N2 115.8(2)
O1F Y1 Y2 N2 152.8(2)
N2B Y1 Y2 N2 -50.7(2)
N2C Y1 Y2 N2 -129.0(2)
O1C Y1 Y2 N2 -143.4(3)
O1B Y1 Y2 N2 -65.8(3)
C11C Y1 Y2 N2 -137.7(2)
C11B Y1 Y2 N2 -60.4(2)
Y3 Y1 Y2 N2 122.0(2)
O1E Y1 Y2 O1 55.9(2)
O1A Y1 Y2 O1 116.8(2)
O1F Y1 Y2 O1 153.8(3)
N2B Y1 Y2 O1 -49.7(2)
N2C Y1 Y2 O1 -128.0(2)
O1C Y1 Y2 O1 -142.4(3)
O1B Y1 Y2 O1 -64.8(3)
C11C Y1 Y2 O1 -136.6(3)
C11B Y1 Y2 O1 -59.4(3)
Y3 Y1 Y2 O1 123.0(2)
O1E Y1 Y2 N1A -7.2(3)
O1 Y1 Y2 N1A -63.1(3)
O1A Y1 Y2 N1A 53.8(3)
O1F Y1 Y2 N1A 90.7(3)
N2B Y1 Y2 N1A -112.7(3)
N2C Y1 Y2 N1A 169.0(3)
O1C Y1 Y2 N1A 154.6(3)
O1B Y1 Y2 N1A -127.9(4)
C11C Y1 Y2 N1A 160.3(3)
C11B Y1 Y2 N1A -122.5(3)
Y3 Y1 Y2 N1A 59.9(3)
O1E Y1 Y2 Cl1 -111.63(16)
O1 Y1 Y2 Cl1 -167.6(2)
O1A Y1 Y2 Cl1 -50.71(16)
O1F Y1 Y2 Cl1 -13.75(19)
N2B Y1 Y2 Cl1 142.78(16)
N2C Y1 Y2 Cl1 64.49(15)
O1C Y1 Y2 Cl1 50.1(2)
O1B Y1 Y2 Cl1 127.7(3)
C11C Y1 Y2 Cl1 55.82(18)
C11B Y1 Y2 Cl1 133.1(2)
Y3 Y1 Y2 Cl1 -44.53(17)
O1E Y1 Y2 Cl2 137.05(15)
O1 Y1 Y2 Cl2 81.1(2)
O1A Y1 Y2 Cl2 -162.03(16)
O1F Y1 Y2 Cl2 -125.07(18)
N2B Y1 Y2 Cl2 31.46(16)
N2C Y1 Y2 Cl2 -46.82(15)
O1C Y1 Y2 Cl2 -61.2(2)
O1B Y1 Y2 Cl2 16.3(3)
C11C Y1 Y2 Cl2 -55.50(18)
C11B Y1 Y2 Cl2 21.8(2)
Y3 Y1 Y2 Cl2 -155.84(14)
O1E Y1 Y2 C11 55.3(2)
O1 Y1 Y2 C11 -0.6(2)
O1A Y1 Y2 C11 116.2(2)
O1F Y1 Y2 C11 153.2(2)
N2B Y1 Y2 C11 -50.3(2)
N2C Y1 Y2 C11 -128.6(2)
O1C Y1 Y2 C11 -143.0(3)
O1B Y1 Y2 C11 -65.4(3)
C11C Y1 Y2 C11 -137.3(2)
C11B Y1 Y2 C11 -60.0(2)
Y3 Y1 Y2 C11 122.4(2)
O1C Y2 N2 C11 -25.9(5)
N2A Y2 N2 C11 75.4(5)
O1 Y2 N2 C11 0.0(4)
N1A Y2 N2 C11 142.9(5)
Cl1 Y2 N2 C11 156.3(4)
Cl2 Y2 N2 C11 -109.1(4)
Y1 Y2 N2 C11 0.8(4)
O1C Y2 N2 C9 160.0(6)
N2A Y2 N2 C9 -98.7(7)
O1 Y2 N2 C9 -174.0(8)
N1A Y2 N2 C9 -31.1(7)
Cl1 Y2 N2 C9 -17.8(9)
Cl2 Y2 N2 C9 76.8(7)
C11 Y2 N2 C9 -174.1(10)
Y1 Y2 N2 C9 -173.3(7)
O1E Y1 N2C C11C 153.9(5)
O1 Y1 N2C C11C -49.8(5)
O1A Y1 N2C C11C 36.6(5)
O1F Y1 N2C C11C 118.4(4)
N2B Y1 N2C C11C -124.0(5)
O1C Y1 N2C C11C -6.7(4)
O1B Y1 N2C C11C -176.1(5)
C11B Y1 N2C C11C -149.5(5)
Y2 Y1 N2C C11C -17.5(4)
Y3 Y1 N2C C11C 152.8(4)
O1E Y1 N2C C9C -29.4(10)
O1 Y1 N2C C9C 127.0(7)
O1A Y1 N2C C9C -146.6(7)
O1F Y1 N2C C9C -64.9(7)
N2B Y1 N2C C9C 52.7(7)
O1C Y1 N2C C9C 170.0(8)
O1B Y1 N2C C9C 0.6(7)
C11C Y1 N2C C9C 176.8(10)
C11B Y1 N2C C9C 27.3(7)
Y2 Y1 N2C C9C 159.3(7)
Y3 Y1 N2C C9C -30.5(7)
O1E Y1 N2B C11B 78.1(5)
O1 Y1 N2B C11B 168.3(5)
O1A Y1 N2B C11B 163.9(5)
O1F Y1 N2B C11B -0.4(5)
N2C Y1 N2B C11B -78.3(5)
O1C Y1 N2B C11B -124.6(5)
O1B Y1 N2B C11B 10.1(4)
C11C Y1 N2B C11B -99.9(5)
Y2 Y1 N2B C11B -162.2(4)
Y3 Y1 N2B C11B 19.1(5)
O1E Y1 N2B C9B -118.8(7)
O1 Y1 N2B C9B -28.6(7)
O1A Y1 N2B C9B -33.0(10)
O1F Y1 N2B C9B 162.7(7)
N2C Y1 N2B C9B 84.8(7)
O1C Y1 N2B C9B 38.5(7)
O1B Y1 N2B C9B 173.2(8)
C11C Y1 N2B C9B 63.2(7)
C11B Y1 N2B C9B 163.1(10)
Y2 Y1 N2B C9B 0.9(7)
Y3 Y1 N2B C9B -177.7(7)
O1C Y2 N2A C11A -14.0(5)
N2 Y2 N2A C11A -134.0(5)
O1 Y2 N2A C11A -81.0(5)
N1A Y2 N2A C11A 152.4(5)
Cl1 Y2 N2A C11A 75.4(5)
Cl2 Y2 N2A C11A -153.9(5)
C11 Y2 N2A C11A -108.3(5)
Y1 Y2 N2A C11A -43.7(5)
O1C Y2 N2A C9A -177.7(5)
N2 Y2 N2A C9A 62.4(5)
O1 Y2 N2A C9A 115.4(5)
N1A Y2 N2A C9A -11.2(5)
Cl1 Y2 N2A C9A -88.3(5)
Cl2 Y2 N2A C9A 42.5(10)
C11 Y2 N2A C9A 88.0(5)
Y1 Y2 N2A C9A 152.6(5)
C10D N1D C2D C3D -4.1(11)
Y3 N1D C2D C3D 158.3(6)
C10D N1D C2D C1D 169.8(7)
Y3 N1D C2D C1D -27.8(10)
C10E N1E C2E C3E -5.9(11)
Y3 N1E C2E C3E 163.5(6)
C10E N1E C2E C1E 175.4(7)
Y3 N1E C2E C1E -15.3(10)
C10 N1 C2 C3 2.2(12)
C10 N1 C2 C1 -176.8(8)
C10C N1C C2C C3C 1.5(15)
C10C N1C C2C C1C -178.9(9)
C10F N1F C2F C3F -4.3(11)
C10F N1F C2F C1F -179.8(7)
C10A N1A C2A C3A 6.8(12)
Y2 N1A C2A C3A -162.3(7)
C10A N1A C2A C1A -173.1(7)
Y2 N1A C2A C1A 17.9(10)
C10B N1B C2B C3B -0.6(13)
C10B N1B C2B C1B 176.0(8)
C11B O1B Y3 N2D -42.3(18)
Y1 O1B Y3 N2D 163.5(2)
C11B O1B Y3 N2E 93.7(18)
Y1 O1B Y3 N2E -60.5(2)
C11B O1B Y3 O1F 178.7(18)
Y1 O1B Y3 O1F 24.56(16)
C11B O1B Y3 O1D -97.0(18)
Y1 O1B Y3 O1D 108.85(19)
C11B O1B Y3 N1E 41(2)
Y1 O1B Y3 N1E -112.8(5)
C11B O1B Y3 N2F -175.4(17)
Y1 O1B Y3 N2F 30.5(3)
C11B O1B Y3 N1D 17.2(18)
Y1 O1B Y3 N1D -136.9(2)
C11B O1B Y3 C11D -69.5(18)
Y1 O1B Y3 C11D 136.3(2)
C11B O1B Y3 C11F -176.2(18)
Y1 O1B Y3 C11F 29.6(2)
C11B O1B Y3 Y1 154.2(19)
C11D N2D Y3 O1B -80.2(4)
C9D N2D Y3 O1B 103.5(6)
C11D N2D Y3 N2E 170.1(4)
C9D N2D Y3 N2E -6.2(7)
C11D N2D Y3 O1F -10.4(6)
C9D N2D Y3 O1F 173.3(5)
C11D N2D Y3 O1D 5.9(4)
C9D N2D Y3 O1D -170.4(7)
C11D N2D Y3 N1E 123.7(5)
C9D N2D Y3 N1E -52.6(6)
C11D N2D Y3 N2F 55.3(5)
C9D N2D Y3 N2F -121.0(6)
C11D N2D Y3 N1D -158.7(5)
C9D N2D Y3 N1D 25.0(6)
C9D N2D Y3 C11D -176.3(9)
C11D N2D Y3 C11F 26.7(5)
C9D N2D Y3 C11F -149.6(5)
C11D N2D Y3 Y1 -64.0(5)
C9D N2D Y3 Y1 119.8(5)
C11E N2E Y3 O1B 48.8(5)
C9E N2E Y3 O1B -143.7(5)
C11E N2E Y3 N2D 158.8(5)
C9E N2E Y3 N2D -33.7(6)
C11E N2E Y3 O1F -20.8(5)
C9E N2E Y3 O1F 146.6(5)
C11E N2E Y3 O1D -83.5(9)
C9E N2E Y3 O1D 83.9(9)
C11E N2E Y3 N1E -151.1(5)
C9E N2E Y3 N1E 16.4(5)
C11E N2E Y3 N2F -73.9(5)
C9E N2E Y3 N2F 93.5(5)
C11E N2E Y3 N1D 131.2(5)
C9E N2E Y3 N1D -61.4(5)
C11E N2E Y3 C11D 172.2(5)
C9E N2E Y3 C11D -20.3(9)
C11E N2E Y3 C11F -47.7(5)
C9E N2E Y3 C11F 119.8(5)
C11E N2E Y3 Y1 12.7(5)
C9E N2E Y3 Y1 -179.8(5)
C11F O1F Y3 O1B 168.8(5)
Y1 O1F Y3 O1B -28.72(19)
C11F O1F Y3 N2D 88.5(5)
Y1 O1F Y3 N2D -109.1(3)
C11F O1F Y3 N2E -91.9(4)
Y1 O1F Y3 N2E 70.6(2)
C11F O1F Y3 O1D 75.2(4)
Y1 O1F Y3 O1D -122.4(2)
C11F O1F Y3 N1E -30.7(5)
Y1 O1F Y3 N1E 131.7(2)
C11F O1F Y3 N2F -4.9(4)
Y1 O1F Y3 N2F 157.5(3)
C11F O1F Y3 N1D -153.7(4)
Y1 O1F Y3 N1D 8.7(4)
C11F O1F Y3 C11D 83.3(4)
Y1 O1F Y3 C11D -114.2(2)
Y1 O1F Y3 C11F 162.4(5)
C11F O1F Y3 Y1 -162.4(5)
C11D O1D Y3 O1B 93.5(4)
C11D O1D Y3 N2D -5.9(4)
C11D O1D Y3 N2E -133.5(7)
C11D O1D Y3 O1F 163.4(4)
C11D O1D Y3 N1E -70.5(4)
C11D O1D Y3 N2F -143.3(4)
C11D O1D Y3 N1D 8.9(4)
C11D O1D Y3 C11F -170.2(4)
C11D O1D Y3 Y1 133.6(4)
C2E N1E Y3 O1B -129.2(6)
C10E N1E Y3 O1B 40.7(8)
C2E N1E Y3 N2D -41.5(6)
C10E N1E Y3 N2D 128.4(5)
C2E N1E Y3 N2E 173.2(6)
C10E N1E Y3 N2E -16.9(4)
C2E N1E Y3 O1F 102.7(6)
C10E N1E Y3 O1F -87.4(5)
C2E N1E Y3 O1D 7.1(6)
C10E N1E Y3 O1D 177.0(4)
C2E N1E Y3 N2F 81.8(6)
C10E N1E Y3 N2F -108.3(5)
C2E N1E Y3 N1D -104.2(6)
C10E N1E Y3 N1D 65.7(5)
C2E N1E Y3 C11D -18.8(6)
C10E N1E Y3 C11D 151.1(5)
C2E N1E Y3 C11F 89.1(6)
C10E N1E Y3 C11F -101.0(5)
C2E N1E Y3 Y1 146.9(5)
C10E N1E Y3 Y1 -43.3(6)
C11F N2F Y3 O1B -2.0(5)
C9F N2F Y3 O1B 143.6(6)
C11F N2F Y3 N2D -126.3(5)
C9F N2F Y3 N2D 19.3(7)
C11F N2F Y3 N2E 95.3(5)
C9F N2F Y3 N2E -119.1(7)
C11F N2F Y3 O1F 5.0(4)
C9F N2F Y3 O1F 150.6(7)
C11F N2F Y3 O1D -87.1(5)
C9F N2F Y3 O1D 58.5(7)
C11F N2F Y3 N1E 163.8(5)
C9F N2F Y3 N1E -50.6(7)
C11F N2F Y3 N1D 152.0(5)
C9F N2F Y3 N1D -62.4(8)
C11F N2F Y3 C11D -103.5(5)
C9F N2F Y3 C11D 42.1(7)
C9F N2F Y3 C11F 145.6(9)
C11F N2F Y3 Y1 17.7(4)
C9F N2F Y3 Y1 163.3(7)
C2D N1D Y3 O1B 71.4(6)
C10D N1D Y3 O1B -124.9(5)
C2D N1D Y3 N2D 174.6(7)
C10D N1D Y3 N2D -21.7(4)
C2D N1D Y3 N2E -28.2(6)
C10D N1D Y3 N2E 135.5(5)
C2D N1D Y3 O1F 36.3(8)
C10D N1D Y3 O1F -159.9(4)
C2D N1D Y3 O1D 160.9(6)
C10D N1D Y3 O1D -35.4(5)
C2D N1D Y3 N1E -98.8(7)
C10D N1D Y3 N1E 64.9(5)
C2D N1D Y3 N2F -86.9(7)
C10D N1D Y3 N2F 76.8(6)
C2D N1D Y3 C11D 165.0(7)
C10D N1D Y3 C11D -31.3(5)
C2D N1D Y3 C11F -23.1(12)
C10D N1D Y3 C11F 140.6(8)
C2D N1D Y3 Y1 41.8(7)
C10D N1D Y3 Y1 -154.5(4)
O1E Y1 Y3 O1B -113.4(2)
O1 Y1 Y3 O1B -74.8(3)
O1A Y1 Y3 O1B 180.0(2)
O1F Y1 Y3 O1B 136.9(3)
N2B Y1 Y3 O1B -12.7(2)
N2C Y1 Y3 O1B 66.1(2)
O1C Y1 Y3 O1B 93.7(3)
C11C Y1 Y3 O1B 79.6(3)
C11B Y1 Y3 O1B -3.5(3)
Y2 Y1 Y3 O1B 174.4(2)
O1E Y1 Y3 N2D -138.0(3)
O1 Y1 Y3 N2D -99.4(3)
O1A Y1 Y3 N2D 155.3(3)
O1F Y1 Y3 N2D 112.2(3)
N2B Y1 Y3 N2D -37.4(3)
N2C Y1 Y3 N2D 41.5(3)
O1C Y1 Y3 N2D 69.0(3)
O1B Y1 Y3 N2D -24.7(3)
C11C Y1 Y3 N2D 54.9(3)
C11B Y1 Y3 N2D -28.2(3)
Y2 Y1 Y3 N2D 149.7(3)
O1E Y1 Y3 N2E 4.7(2)
O1 Y1 Y3 N2E 43.3(3)
O1A Y1 Y3 N2E -61.9(2)
O1F Y1 Y3 N2E -105.1(2)
N2B Y1 Y3 N2E 105.4(2)
N2C Y1 Y3 N2E -175.8(2)
O1C Y1 Y3 N2E -148.3(3)
O1B Y1 Y3 N2E 118.1(2)
C11C Y1 Y3 N2E -162.4(2)
C11B Y1 Y3 N2E 114.5(2)
Y2 Y1 Y3 N2E -67.6(2)
O1E Y1 Y3 O1F 109.8(2)
O1 Y1 Y3 O1F 148.3(3)
O1A Y1 Y3 O1F 43.1(2)
N2B Y1 Y3 O1F -149.6(2)
N2C Y1 Y3 O1F -70.8(2)
O1C Y1 Y3 O1F -43.2(3)
O1B Y1 Y3 O1F -136.9(3)
C11C Y1 Y3 O1F -57.3(3)
C11B Y1 Y3 O1F -140.4(3)
Y2 Y1 Y3 O1F 37.5(2)
O1E Y1 Y3 O1D 169.82(19)
O1 Y1 Y3 O1D -151.6(2)
O1A Y1 Y3 O1D 103.17(18)
O1F Y1 Y3 O1D 60.1(2)
N2B Y1 Y3 O1D -89.53(19)
N2C Y1 Y3 O1D -10.70(18)
O1C Y1 Y3 O1D 16.9(3)
O1B Y1 Y3 O1D -76.8(2)
C11C Y1 Y3 O1D 2.8(2)
C11B Y1 Y3 O1D -80.3(2)
Y2 Y1 Y3 O1D 97.53(19)
O1E Y1 Y3 N1E 29.7(3)
O1 Y1 Y3 N1E 68.3(3)
O1A Y1 Y3 N1E -37.0(3)
O1F Y1 Y3 N1E -80.1(3)
N2B Y1 Y3 N1E 130.3(3)
N2C Y1 Y3 N1E -150.8(3)
O1C Y1 Y3 N1E -123.3(3)
O1B Y1 Y3 N1E 143.0(3)
C11C Y1 Y3 N1E -137.4(3)
C11B Y1 Y3 N1E 139.5(3)
Y2 Y1 Y3 N1E -42.6(3)
O1E Y1 Y3 N2F 91.9(2)
O1 Y1 Y3 N2F 130.5(3)
O1A Y1 Y3 N2F 25.27(19)
O1F Y1 Y3 N2F -17.8(2)
N2B Y1 Y3 N2F -167.43(19)
N2C Y1 Y3 N2F -88.60(19)
O1C Y1 Y3 N2F -61.0(3)
O1B Y1 Y3 N2F -154.7(2)
C11C Y1 Y3 N2F -75.1(2)
C11B Y1 Y3 N2F -158.2(2)
Y2 Y1 Y3 N2F 19.6(2)
O1E Y1 Y3 N1D -65.3(2)
O1 Y1 Y3 N1D -26.7(3)
O1A Y1 Y3 N1D -131.9(2)
O1F Y1 Y3 N1D -175.1(3)
N2B Y1 Y3 N1D 35.4(2)
N2C Y1 Y3 N1D 114.2(2)
O1C Y1 Y3 N1D 141.7(3)
O1B Y1 Y3 N1D 48.1(2)
C11C Y1 Y3 N1D 127.6(2)
C11B Y1 Y3 N1D 44.5(2)
Y2 Y1 Y3 N1D -137.6(2)
O1E Y1 Y3 C11D -167.1(2)
O1 Y1 Y3 C11D -128.6(3)
O1A Y1 Y3 C11D 126.2(2)
O1F Y1 Y3 C11D 83.1(3)
N2B Y1 Y3 C11D -66.5(2)
N2C Y1 Y3 C11D 12.3(2)
O1C Y1 Y3 C11D 39.9(3)
O1B Y1 Y3 C11D -53.8(3)
C11C Y1 Y3 C11D 25.8(3)
C11B Y1 Y3 C11D -57.3(2)
Y2 Y1 Y3 C11D 120.6(2)
O1E Y1 Y3 C11F 100.8(2)
O1 Y1 Y3 C11F 139.4(3)
O1A Y1 Y3 C11F 34.1(2)
O1F Y1 Y3 C11F -9.0(3)
N2B Y1 Y3 C11F -158.6(2)
N2C Y1 Y3 C11F -79.7(2)
O1C Y1 Y3 C11F -52.2(3)
O1B Y1 Y3 C11F -145.9(3)
C11C Y1 Y3 C11F -66.3(2)
C11B Y1 Y3 C11F -149.4(2)
Y2 Y1 Y3 C11F 28.5(2)
N1E C2E C3E C4E 3.7(12)
C1E C2E C3E C4E -177.5(8)
N1B C2B C3B C4B 1.4(15)
C1B C2B C3B C4B -175.0(9)
N1A C2A C3A C4A -3.9(14)
C1A C2A C3A C4A 175.9(9)
N1D C2D C3D C4D -1.4(13)
C1D C2D C3D C4D -175.3(9)
N1F C2F C3F C4F 1.6(14)
C1F C2F C3F C4F 176.9(9)
N1 C2 C3 C4 -1.7(14)
C1 C2 C3 C4 177.3(9)
N1C C2C C3C C4C -3.4(17)
C1C C2C C3C C4C 176.9(11)
C2F C3F C4F C5F 0.7(13)
C2D C3D C4D C5D 4.3(14)
C2E C3E C4E C5E -2.0(13)
C2A C3A C4A C5A 1.0(15)
C2C C3C C4C C5C 1.8(16)
C2 C3 C4 C5 1.1(14)
C2B C3B C4B C5B 0.0(15)
C3F C4F C5F C6F -177.9(9)
C3F C4F C5F C10F -0.1(12)
C3 C4 C5 C10 -1.1(13)
C3 C4 C5 C6 -179.7(9)
C3A C4A C5A C10A -1.1(14)
C3A C4A C5A C6A -176.8(9)
C3B C4B C5B C10B -2.0(14)
C3B C4B C5B C6B 178.9(9)
C3E C4E C5E C6E 179.2(8)
C3E C4E C5E C10E 2.6(12)
C3C C4C C5C C6C -179.0(10)
C3C C4C C5C C10C 1.4(14)
C3D C4D C5D C10D -1.6(13)
C3D C4D C5D C6D 176.0(9)
C10F C5F C6F C7F 3.7(13)
C4F C5F C6F C7F -178.5(8)
C4A C5A C6A C7A 177.6(9)
C10A C5A C6A C7A 1.9(13)
C10C C5C C6C C7C 0.3(14)
C4C C5C C6C C7C -179.3(9)
C10E C5E C6E C7E -0.4(13)
C4E C5E C6E C7E -176.8(8)
C4 C5 C6 C7 179.3(9)
C10 C5 C6 C7 0.7(13)
C10B C5B C6B C7B 1.2(14)
C4B C5B C6B C7B -179.8(9)
C4D C5D C6D C7D -178.3(9)
C10D C5D C6D C7D -0.6(13)
C5B C6B C7B C8B -1.8(14)
C5 C6 C7 C8 -0.3(14)
C5E C6E C7E C8E 0.7(13)
C5F C6F C7F C8F -1.4(14)
C5D C6D C7D C8D 1.0(15)
C5A C6A C7A C8A 1.6(14)
C5C C6C C7C C8C 1.0(15)
C6B C7B C8B C9B -1.1(13)
C6F C7F C8F C9F 0.0(14)
C6A C7A C8A C9A -3.2(14)
C6 C7 C8 C9 1.8(14)
C6D C7D C8D C9D 0.1(14)
C6C C7C C8C C9C 0.4(15)
C6E C7E C8E C9E 2.2(12)
C7A C8A C9A C10A 1.1(12)
C7A C8A C9A N2A 176.1(8)
C11A N2A C9A C8A 32.9(11)
Y2 N2A C9A C8A -165.6(6)
C11A N2A C9A C10A -151.9(7)
Y2 N2A C9A C10A 9.6(8)
C7B C8B C9B N2B 178.5(7)
C7B C8B C9B C10B 4.5(12)
C11B N2B C9B C8B 126.7(8)
Y1 N2B C9B C8B -33.3(11)
C11B N2B C9B C10B -59.3(11)
Y1 N2B C9B C10B 140.7(6)
C7E C8E C9E N2E -177.2(7)
C7E C8E C9E C10E -5.2(11)
C11E N2E C9E C8E -34.9(11)
Y3 N2E C9E C8E 158.1(6)
C11E N2E C9E C10E 152.9(6)
Y3 N2E C9E C10E -14.1(8)
C7C C8C C9C N2C -178.6(8)
C7C C8C C9C C10C -3.1(13)
C11C N2C C9C C8C -136.0(8)
Y1 N2C C9C C8C 47.9(11)
C11C N2C C9C C10C 48.6(10)
Y1 N2C C9C C10C -127.5(7)
C7 C8 C9 C10 -3.6(12)
C7 C8 C9 N2 170.8(7)
C11 N2 C9 C8 126.8(9)
Y2 N2 C9 C8 -60.7(10)
C11 N2 C9 C10 -59.0(11)
Y2 N2 C9 C10 113.5(8)
C7D C8D C9D C10D -1.5(12)
C7D C8D C9D N2D -174.7(8)
C11D N2D C9D C8D -25.2(13)
Y3 N2D C9D C8D 149.8(7)
C11D N2D C9D C10D 161.2(8)
Y3 N2D C9D C10D -23.9(9)
C7F C8F C9F N2F 172.3(7)
C7F C8F C9F C10F -0.8(12)
C11F N2F C9F C8F 52.5(11)
Y3 N2F C9F C8F -85.1(9)
C11F N2F C9F C10F -134.3(8)
Y3 N2F C9F C10F 88.1(9)
C2E N1E C10E C5E 6.7(10)
Y3 N1E C10E C5E -164.1(6)
C2E N1E C10E C9E -172.1(7)
Y3 N1E C10E C9E 17.0(8)
C6E C5E C10E N1E 178.4(7)
C4E C5E C10E N1E -5.0(11)
C6E C5E C10E C9E -2.7(11)
C4E C5E C10E C9E 173.8(7)
C8E C9E C10E N1E -175.6(7)
N2E C9E C10E N1E -3.0(10)
C8E C9E C10E C5E 5.5(11)
N2E C9E C10E C5E 178.1(6)
C2A N1A C10A C9A 177.0(7)
Y2 N1A C10A C9A -12.5(9)
C2A N1A C10A C5A -6.8(11)
Y2 N1A C10A C5A 163.7(6)
C8A C9A C10A N1A 178.6(7)
N2A C9A C10A N1A 3.2(10)
C8A C9A C10A C5A 2.4(11)
N2A C9A C10A C5A -173.1(6)
C4A C5A C10A N1A 3.9(11)
C6A C5A C10A N1A 179.8(7)
C4A C5A C10A C9A -179.8(8)
C6A C5A C10A C9A -3.9(11)
C8 C9 C10 N1 -178.8(7)
N2 C9 C10 N1 6.9(11)
C8 C9 C10 C5 4.0(11)
N2 C9 C10 C5 -170.2(7)
C2 N1 C10 C9 -179.3(7)
C2 N1 C10 C5 -2.1(11)
C4 C5 C10 C9 178.7(7)
C6 C5 C10 C9 -2.5(11)
C4 C5 C10 N1 1.5(11)
C6 C5 C10 N1 -179.7(7)
C2C N1C C10C C9C -177.9(8)
C2C N1C C10C C5C 2.0(13)
C8C C9C C10C N1C -175.7(8)
N2C C9C C10C N1C -0.1(11)
C8C C9C C10C C5C 4.4(12)
N2C C9C C10C C5C -180.0(7)
C6C C5C C10C N1C 177.0(8)
C4C C5C C10C N1C -3.3(13)
C6C C5C C10C C9C -3.1(13)
C4C C5C C10C C9C 176.6(8)
C2F N1F C10F C5F 5.0(11)
C2F N1F C10F C9F -175.6(7)
C6F C5F C10F N1F 175.0(7)
C4F C5F C10F N1F -2.8(11)
C6F C5F C10F C9F -4.4(11)
C4F C5F C10F C9F 177.8(7)
C8F C9F C10F N1F -176.5(7)
N2F C9F C10F N1F 10.4(11)
C8F C9F C10F C5F 2.9(11)
N2F C9F C10F C5F -170.2(7)
C2B N1B C10B C5B -1.8(12)
C2B N1B C10B C9B 178.3(7)
C6B C5B C10B N1B -178.0(8)
C4B C5B C10B N1B 3.0(12)
C6B C5B C10B C9B 1.9(13)
C4B C5B C10B C9B -177.1(8)
C8B C9B C10B N1B 175.1(7)
N2B C9B C10B N1B 1.2(11)
C8B C9B C10B C5B -4.8(11)
N2B C9B C10B C5B -178.6(7)
C8D C9D C10D N1D -177.4(7)
N2D C9D C10D N1D -3.4(10)
C8D C9D C10D C5D 1.8(11)
N2D C9D C10D C5D 175.9(7)
C2D N1D C10D C9D -174.1(7)
Y3 N1D C10D C9D 20.6(8)
C2D N1D C10D C5D 6.6(11)
Y3 N1D C10D C5D -158.7(6)
C4D C5D C10D C9D 177.1(8)
C6D C5D C10D C9D -0.8(12)
C4D C5D C10D N1D -3.7(12)
C6D C5D C10D N1D 178.5(7)
Y3 O1D C11D N2D 9.4(6)
Y3 O1D C11D C12D -167.2(6)
C9D N2D C11D O1D 165.8(7)
Y3 N2D C11D O1D -10.2(7)
C9D N2D C11D C12D -17.8(13)
Y3 N2D C11D C12D 166.2(6)
C9D N2D C11D Y3 176.1(9)
O1B Y3 C11D O1D -87.7(4)
N2D Y3 C11D O1D 169.6(7)
N2E Y3 C11D O1D 148.2(5)
O1F Y3 C11D O1D -17.8(4)
N1E Y3 C11D O1D 114.3(4)
N2F Y3 C11D O1D 36.8(4)
N1D Y3 C11D O1D -171.9(4)
C11F Y3 C11D O1D 10.1(4)
Y1 Y3 C11D O1D -55.4(4)
O1B Y3 C11D N2D 102.7(4)
N2E Y3 C11D N2D -21.4(9)
O1F Y3 C11D N2D 172.6(4)
O1D Y3 C11D N2D -169.6(7)
N1E Y3 C11D N2D -55.3(4)
N2F Y3 C11D N2D -132.8(4)
N1D Y3 C11D N2D 18.5(4)
C11F Y3 C11D N2D -159.5(4)
Y1 Y3 C11D N2D 135.0(4)
O1B Y3 C11D C12D 6(3)
N2D Y3 C11D C12D -97(3)
N2E Y3 C11D C12D -118(3)
O1F Y3 C11D C12D 76(3)
O1D Y3 C11D C12D 94(3)
N1E Y3 C11D C12D -152(3)
N2F Y3 C11D C12D 131(3)
N1D Y3 C11D C12D -78(3)
C11F Y3 C11D C12D 104(3)
Y1 Y3 C11D C12D 38(3)
C9 N2 C11 O1 174.5(7)
Y2 N2 C11 O1 -0.1(6)
C9 N2 C11 C12 -12.6(12)
Y2 N2 C11 C12 172.8(6)
C9 N2 C11 Y2 174.6(9)
Y1 O1 C11 N2 -176.3(10)
Y2 O1 C11 N2 0.1(6)
Y1 O1 C11 C12 10.1(17)
Y2 O1 C11 C12 -173.6(5)
Y1 O1 C11 Y2 -176.3(14)
O1C Y2 C11 N2 157.7(5)
N2A Y2 C11 N2 -100.8(5)
O1 Y2 C11 N2 -179.9(7)
N1A Y2 C11 N2 -35.2(5)
Cl1 Y2 C11 N2 -82.1(9)
Cl2 Y2 C11 N2 69.8(5)
Y1 Y2 C11 N2 -179.1(5)
O1C Y2 C11 O1 -22.4(4)
N2A Y2 C11 O1 79.1(4)
N2 Y2 C11 O1 179.9(7)
N1A Y2 C11 O1 144.7(4)
Cl1 Y2 C11 O1 97.8(8)
Cl2 Y2 C11 O1 -110.3(4)
Y1 Y2 C11 O1 0.8(3)
O1C Y2 C11 C12 36(4)
N2A Y2 C11 C12 137(4)
N2 Y2 C11 C12 -122(4)
O1 Y2 C11 C12 58(4)
N1A Y2 C11 C12 -157(4)
Cl1 Y2 C11 C12 156(4)
Cl2 Y2 C11 C12 -52(4)
Y1 Y2 C11 C12 59(4)
C9F N2F C11F O1F -159.8(7)
Y3 N2F C11F O1F -8.2(7)
C9F N2F C11F C12F 21.3(12)
Y3 N2F C11F C12F 172.8(7)
C9F N2F C11F Y3 -151.5(8)
Y1 O1F C11F N2F -137.4(7)
Y3 O1F C11F N2F 8.7(7)
Y1 O1F C11F C12F 41.6(12)
Y3 O1F C11F C12F -172.2(6)
Y1 O1F C11F Y3 -146.1(9)
O1B Y3 C11F N2F 178.3(4)
N2D Y3 C11F N2F 70.5(5)
N2E Y3 C11F N2F -83.6(5)
O1F Y3 C11F N2F -171.1(7)
O1D Y3 C11F N2F 87.8(5)
N1E Y3 C11F N2F -16.1(5)
N1D Y3 C11F N2F -88.5(9)
C11D Y3 C11F N2F 83.0(5)
Y1 Y3 C11F N2F -159.7(5)
O1B Y3 C11F O1F -10.6(4)
N2D Y3 C11F O1F -118.3(4)
N2E Y3 C11F O1F 87.5(4)
O1D Y3 C11F O1F -101.1(4)
N1E Y3 C11F O1F 155.0(4)
N2F Y3 C11F O1F 171.1(7)
N1D Y3 C11F O1F 82.6(9)
C11D Y3 C11F O1F -105.8(4)
Y1 Y3 C11F O1F 11.4(3)
O1B Y3 C11F C12F 36(3)
N2D Y3 C11F C12F -72(3)
N2E Y3 C11F C12F 134(3)
O1F Y3 C11F C12F 46(3)
O1D Y3 C11F C12F -55(3)
N1E Y3 C11F C12F -159(3)
N2F Y3 C11F C12F -142(3)
N1D Y3 C11F C12F 129(3)
C11D Y3 C11F C12F -59(3)
Y1 Y3 C11F C12F 58(3)
C9B N2B C11B O1B 176.6(6)
Y1 N2B C11B O1B -17.5(7)
C9B N2B C11B C12B -4.4(12)
Y1 N2B C11B C12B 161.4(7)
C9B N2B C11B Y1 -165.8(8)
Y3 O1B C11B N2B -139.0(15)
Y1 O1B C11B N2B 16.0(7)
Y3 O1B C11B C12B 42(2)
Y1 O1B C11B C12B -163.0(6)
Y3 O1B C11B Y1 -155.0(18)
O1E Y1 C11B N2B -103.5(5)
O1 Y1 C11B N2B -11.8(5)
O1A Y1 C11B N2B -132.8(13)
O1F Y1 C11B N2B 179.7(5)
N2C Y1 C11B N2B 96.2(5)
O1C Y1 C11B N2B 63.7(5)
O1B Y1 C11B N2B -162.4(7)
C11C Y1 C11B N2B 83.0(5)
Y2 Y1 C11B N2B 22.4(5)
Y3 Y1 C11B N2B -158.1(5)
O1E Y1 C11B O1B 58.9(4)
O1 Y1 C11B O1B 150.6(4)
O1A Y1 C11B O1B 29.6(16)
O1F Y1 C11B O1B -17.9(4)
N2B Y1 C11B O1B 162.4(7)
N2C Y1 C11B O1B -101.4(4)
O1C Y1 C11B O1B -133.9(4)
C11C Y1 C11B O1B -114.6(4)
Y2 Y1 C11B O1B -175.2(3)
Y3 Y1 C11B O1B 4.4(3)
O1E Y1 C11B C12B 154.9(19)
O1 Y1 C11B C12B -113.4(19)
O1A Y1 C11B C12B 126(2)
O1F Y1 C11B C12B 78.1(19)
N2B Y1 C11B C12B -102(2)
N2C Y1 C11B C12B -5.4(19)
O1C Y1 C11B C12B -38(2)
O1B Y1 C11B C12B 96(2)
C11C Y1 C11B C12B -19(2)
Y2 Y1 C11B C12B -79(2)
Y3 Y1 C11B C12B 100(2)
Y2 O1C C11C N2C 136.0(12)
Y1 O1C C11C N2C -11.3(7)
Y2 O1C C11C C12C -49.8(17)
Y1 O1C C11C C12C 163.0(6)
Y2 O1C C11C Y1 147.3(15)
C9C N2C C11C O1C -165.9(6)
Y1 N2C C11C O1C 11.5(7)
C9C N2C C11C C12C 20.3(11)
Y1 N2C C11C C12C -162.3(7)
C9C N2C C11C Y1 -177.5(8)
O1E Y1 C11C O1C 77.5(11)
O1 Y1 C11C O1C -33.6(4)
O1A Y1 C11C O1C 46.4(4)
O1F Y1 C11C O1C 130.4(4)
N2B Y1 C11C O1C -113.0(4)
N2C Y1 C11C O1C -167.9(7)
O1B Y1 C11C O1C -163.8(4)
C11B Y1 C11C O1C -138.0(4)
Y2 Y1 C11C O1C -7.7(4)
Y3 Y1 C11C O1C 160.7(4)
O1E Y1 C11C N2C -114.6(10)
O1 Y1 C11C N2C 134.3(4)
O1A Y1 C11C N2C -145.7(4)
O1F Y1 C11C N2C -61.7(4)
N2B Y1 C11C N2C 54.9(5)
O1C Y1 C11C N2C 167.9(7)
O1B Y1 C11C N2C 4.1(5)
C11B Y1 C11C N2C 29.8(5)
Y2 Y1 C11C N2C 160.1(5)
Y3 Y1 C11C N2C -31.5(5)
O1E Y1 C11C C12C -9(3)
O1 Y1 C11C C12C -120(2)
O1A Y1 C11C C12C -40(2)
O1F Y1 C11C C12C 44(2)
N2B Y1 C11C C12C 160(2)
N2C Y1 C11C C12C 105(2)
O1C Y1 C11C C12C -87(2)
O1B Y1 C11C C12C 109(2)
C11B Y1 C11C C12C 135(2)
Y2 Y1 C11C C12C -95(2)
Y3 Y1 C11C C12C 74(2)
Y1 O1E C11E N2E 68.9(11)
Y1 O1E C11E C12E -109.4(9)
C9E N2E C11E O1E 157.8(6)
Y3 N2E C11E O1E -35.1(8)
C9E N2E C11E C12E -24.1(10)
Y3 N2E C11E C12E 143.0(5)
Y1 O1A C11A N2A 32.5(12)
Y1 O1A C11A C12A -152.6(6)
C9A N2A C11A O1A -160.8(6)
Y2 N2A C11A O1A 36.3(8)
C9A N2A C11A C12A 24.4(11)
Y2 N2A C11A C12A -138.5(6)
N2F C11F C12F C13F -145.4(8)
O1F C11F C12F C13F 35.6(11)
Y3 C11F C12F C13F -7(4)
N2F C11F C12F C17F 37.8(12)
O1F C11F C12F C17F -141.2(8)
Y3 C11F C12F C17F 176(3)
O1A C11A C12A C17A 40.3(10)
N2A C11A C12A C17A -144.9(8)
O1A C11A C12A C13A -135.9(8)
N2A C11A C12A C13A 38.8(11)
N2 C11 C12 C13 -31.6(11)
O1 C11 C12 C13 141.1(7)
Y2 C11 C12 C13 86(4)
N2 C11 C12 C17 148.7(8)
O1 C11 C12 C17 -38.6(10)
Y2 C11 C12 C17 -93(4)
O1C C11C C12C C17C 39.2(11)
N2C C11C C12C C17C -147.1(8)
Y1 C11C C12C C17C 118(2)
O1C C11C C12C C13C -142.3(8)
N2C C11C C12C C13C 31.3(11)
Y1 C11C C12C C13C -64(2)
N2B C11B C12B C17B 131.0(9)
O1B C11B C12B C17B -50.1(10)
Y1 C11B C12B C17B -138.4(17)
N2B C11B C12B C13B -49.3(11)
O1B C11B C12B C13B 129.6(7)
Y1 C11B C12B C13B 41(2)
O1D C11D C12D C17D -39.4(11)
N2D C11D C12D C17D 144.2(8)
Y3 C11D C12D C17D -127(3)
O1D C11D C12D C13D 139.0(8)
N2D C11D C12D C13D -37.3(12)
Y3 C11D C12D C13D 51(3)
O1E C11E C12E C17E -37.6(10)
N2E C11E C12E C17E 144.3(7)
O1E C11E C12E C13E 136.7(7)
N2E C11E C12E C13E -41.4(10)
C17E C12E C13E C14E -4.4(12)
C11E C12E C13E C14E -178.7(7)
C17B C12B C13B C14B -0.9(12)
C11B C12B C13B C14B 179.4(8)
C17 C12 C13 C14 1.6(12)
C11 C12 C13 C14 -178.1(7)
C17F C12F C13F C14F -3.1(13)
C11F C12F C13F C14F -179.8(8)
C17A C12A C13A C14A 3.3(12)
C11A C12A C13A C14A 179.5(7)
C17D C12D C13D C14D -3.1(15)
C11D C12D C13D C14D 178.5(9)
C17C C12C C13C C14C -0.6(12)
C11C C12C C13C C14C -179.1(8)
C12E C13E C14E C15E 1.3(13)
C12F C13F C14F C15F 4.3(13)
C12A C13A C14A C15A -0.6(14)
C12 C13 C14 C15 -0.4(12)
C12C C13C C14C C15C 0.8(13)
C12D C13D C14D C15D 3.3(18)
C12B C13B C14B C15B -1.1(14)
C13 C14 C15 C16 -1.5(13)
C13F C14F C15F C16F -2.4(14)
C13C C14C C15C C16C -1.9(15)
C13A C14A C15A C16A 0.0(15)
C13B C14B C15B C16B 1.4(16)
C13D C14D C15D C16D -2(2)
C13E C14E C15E C16E 1.3(14)
C14 C15 C16 C17 2.0(13)
C14A C15A C16A C17A -2.1(14)
C14E C15E C16E C17E -0.9(13)
C14C C15C C16C C17C 2.8(15)
C14B C15B C16B C17B 0.3(15)
C14D C15D C16D C17D 0(2)
C14F C15F C16F C17F -0.9(14)
C13 C12 C17 C16 -1.1(12)
C11 C12 C17 C16 178.6(7)
C15 C16 C17 C12 -0.7(12)
C13F C12F C17F C16F -0.2(13)
C11F C12F C17F C16F 176.4(8)
C15F C16F C17F C12F 2.2(14)
C13A C12A C17A C16A -5.5(12)
C11A C12A C17A C16A 178.1(7)
C15A C16A C17A C12A 4.9(13)
C15E C16E C17E C12E -2.2(12)
C13E C12E C17E C16E 4.9(12)
C11E C12E C17E C16E 179.1(7)
C13C C12C C17C C16C 1.6(12)
C11C C12C C17C C16C -179.9(8)
C15C C16C C17C C12C -2.6(14)
C13B C12B C17B C16B 2.5(12)
C11B C12B C17B C16B -177.8(8)
C15B C16B C17B C12B -2.3(14)
C15D C16D C17D C12D 0.1(17)
C13D C12D C17D C16D 1.4(14)
C11D C12D C17D C16D 179.9(9)

loop_
_platon_squeeze_void_nr
_platon_squeeze_void_average_x
_platon_squeeze_void_average_y
_platon_squeeze_void_average_z
_platon_squeeze_void_volume
_platon_squeeze_void_count_electrons
_platon_squeeze_void_content
1 0.500 0.029 -0.001 3531 1763 ' '
2 0.643 0.513 0.090 30 9 ' '
3 0.976 0.576 0.045 7 3 ' '
4 0.357 0.013 0.410 30 9 ' '
5 0.024 0.076 0.455 7 2 ' '
6 0.643 -0.013 0.590 30 9 ' '
7 0.976 0.924 0.545 7 4 ' '
8 0.357 0.487 0.910 30 10 ' '
9 0.024 0.424 0.955 7 2 ' '
